data_4301638
loop_
_publ_author_name
'Mikinao Ito'
'Tsuyoshi Matsumoto'
'Kazuyuki Tatsumi'

_publ_section_title
;
Synthesis and Reactions of Mono- and Dinuclear Ni(I) Thiolate Complexes
;
_journal_name_full 'Inorganic Chemistry'
_journal_page_first 2215
_journal_page_last 2223
_journal_paper_doi 10.1021/ic802276w
_journal_volume 48
_journal_year 2009
_chemical_formula_moiety 'C62 H66 Ni S2 '
_chemical_formula_sum 'C62 H66 Ni S2'
_chemical_formula_weight 934.02
_space_group_IT_number 2
_symmetry_cell_setting triclinic
_symmetry_Int_Tables_number 2
_symmetry_space_group_name_Hall '-P 1'
_symmetry_space_group_name_H-M 'P -1'
_cell_angle_alpha 74.185(7)
_cell_angle_beta 79.903(7)
_cell_angle_gamma 70.441(6)
_cell_formula_units_Z 2
_cell_length_a 12.445(2)
_cell_length_b 14.829(2)
_cell_length_c 15.151(3)
_cell_measurement_reflns_used 5199
_cell_measurement_temperature 173.1
_cell_measurement_theta_max 27.5
_cell_measurement_theta_min 3.1
_cell_volume 2524.1(7)
_computing_cell_refinement CrystalClear
_computing_data_collection CrystalClear
_computing_data_reduction CrystalStructure
_computing_publication_material 'CrystalStructure 3.8'
_computing_structure_refinement SHELXL
_computing_structure_solution SIR97
_diffrn_detector_area_resol_mean 7.31
_diffrn_measured_fraction_theta_full 0.994
_diffrn_measured_fraction_theta_max 0.994
_diffrn_measurement_device_type 'Rigaku Mercury'
_diffrn_measurement_method \w
_diffrn_radiation_type 'Mo K\a'
_diffrn_radiation_wavelength 0.71070
_diffrn_reflns_av_R_equivalents 0.037
_diffrn_reflns_limit_h_max 16
_diffrn_reflns_limit_h_min -16
_diffrn_reflns_limit_k_max 19
_diffrn_reflns_limit_k_min -19
_diffrn_reflns_limit_l_max 19
_diffrn_reflns_limit_l_min -19
_diffrn_reflns_number 29907
_diffrn_reflns_theta_full 27.48
_diffrn_reflns_theta_max 27.48
_exptl_absorpt_coefficient_mu 0.506
_exptl_absorpt_correction_T_max 0.975
_exptl_absorpt_correction_T_min 0.878
_exptl_absorpt_correction_type multi-scan
_exptl_absorpt_process_details 'Jacobson, R. (1998) Private communication'
_exptl_crystal_colour red
_exptl_crystal_density_diffrn 1.229
_exptl_crystal_density_method 'not measured'
_exptl_crystal_description prism
_exptl_crystal_F_000 996.00
_exptl_crystal_size_max 0.10
_exptl_crystal_size_mid 0.10
_exptl_crystal_size_min 0.05
_refine_diff_density_max 0.64
_refine_diff_density_min -0.50
_refine_ls_extinction_method none
_refine_ls_goodness_of_fit_ref 1.129
_refine_ls_hydrogen_treatment refall
_refine_ls_number_parameters 587
_refine_ls_number_reflns 11507
_refine_ls_R_factor_gt 0.0567
_refine_ls_shift/su_max 0.0010
_refine_ls_structure_factor_coef Fsqd
_refine_ls_weighting_details 'w = 1/[\s^2^(Fo^2^)+(0.0632P)^2^+1.0293P] where P=(Fo^2^+2Fc^2^)/3'
_refine_ls_weighting_scheme calc
_refine_ls_wR_factor_ref 0.1549
_reflns_number_gt 8796
_reflns_number_total 11507
_reflns_threshold_expression F^2^>2.0\s(F^2^)
_cod_data_source_file ic802276w_si_002_10.cif
_cod_data_source_block complex9
_cod_original_cell_volume 2524.0(7)
_cod_original_formula_sum 'C62 H66 Ni S2 '
_cod_database_code 4301638

loop_
_symmetry_equiv_pos_site_id
_symmetry_equiv_pos_as_xyz
1 +X,+Y,+Z
2 -X,-Y,-Z

loop_
_atom_site_label
_atom_site_type_symbol
_atom_site_fract_x
_atom_site_fract_y
_atom_site_fract_z
_atom_site_U_iso_or_equiv
_atom_site_adp_type
_atom_site_occupancy
_atom_site_symmetry_multiplicity
_atom_site_calc_flag
_atom_site_refinement_flags
_atom_site_disorder_assembly
_atom_site_disorder_group
Ni(1) Ni 0.45616(3) 0.37146(2) 0.89646(2) 0.03182(11) Uani 1.00 1 d . . .
S(1) S 0.33445(5) 0.44343(5) 0.79504(5) 0.03612(15) Uani 1.00 1 d . . .
S(2) S 0.57961(5) 0.44822(5) 0.82719(4) 0.03236(14) Uani 1.00 1 d . . .
C(1) C 0.2176(2) 0.39986(19) 0.84994(17) 0.0322(5) Uani 1.00 1 d . . .
C(2) C 0.2284(2) 0.33145(18) 0.93492(17) 0.0317(5) Uani 1.00 1 d . . .
C(3) C 0.1377(2) 0.2958(2) 0.97773(19) 0.0369(5) Uani 1.00 1 d . . .
C(4) C 0.0358(2) 0.3288(2) 0.9369(2) 0.0412(6) Uani 1.00 1 d . . .
C(5) C 0.0245(2) 0.3985(2) 0.85450(19) 0.0392(6) Uani 1.00 1 d . . .
C(6) C 0.1131(2) 0.43633(19) 0.80965(18) 0.0332(5) Uani 1.00 1 d . . .
C(7) C 0.3375(2) 0.30494(18) 0.97527(17) 0.0306(5) Uani 1.00 1 d . . .
C(8) C 0.4319(2) 0.22240(19) 0.95936(18) 0.0367(5) Uani 1.00 1 d . . .
C(9) C 0.5398(2) 0.2150(2) 0.97859(19) 0.0407(6) Uani 1.00 1 d . . .
C(10) C 0.5567(2) 0.2858(2) 1.01735(18) 0.0395(6) Uani 1.00 1 d . . .
C(11) C 0.4600(2) 0.3577(2) 1.04669(18) 0.0383(6) Uani 1.00 1 d . . .
C(12) C 0.3497(2) 0.3688(2) 1.02651(17) 0.0349(5) Uani 1.00 1 d . . .
C(13) C 0.4134(2) 0.1485(2) 0.9168(2) 0.0497(7) Uani 1.00 1 d . . .
C(14) C 0.6740(2) 0.2818(2) 1.0315(2) 0.0534(8) Uani 1.00 1 d . . .
C(15) C 0.2484(2) 0.4498(2) 1.0525(2) 0.0420(6) Uani 1.00 1 d . . .
C(16) C 0.0963(2) 0.5150(2) 0.72327(18) 0.0341(5) Uani 1.00 1 d . . .
C(17) C 0.1037(2) 0.4921(2) 0.63830(19) 0.0374(5) Uani 1.00 1 d . . .
C(18) C 0.0855(2) 0.5672(2) 0.5592(2) 0.0426(6) Uani 1.00 1 d . . .
C(19) C 0.0622(2) 0.6651(2) 0.5609(2) 0.0425(6) Uani 1.00 1 d . . .
C(20) C 0.0556(2) 0.6860(2) 0.6460(2) 0.0401(6) Uani 1.00 1 d . . .
C(21) C 0.0718(2) 0.6134(2) 0.72718(19) 0.0362(5) Uani 1.00 1 d . . .
C(22) C 0.1351(2) 0.3865(2) 0.6313(2) 0.0492(7) Uani 1.00 1 d . . .
C(23) C 0.0466(2) 0.7454(2) 0.4740(2) 0.0552(8) Uani 1.00 1 d . . .
C(24) C 0.0629(2) 0.6411(2) 0.8171(2) 0.0463(6) Uani 1.00 1 d . . .
C(25) C 0.6000(2) 0.46130(18) 0.70640(17) 0.0294(5) Uani 1.00 1 d . . .
C(26) C 0.5850(2) 0.55659(18) 0.64969(17) 0.0311(5) Uani 1.00 1 d . . .
C(27) C 0.6029(2) 0.5687(2) 0.55444(19) 0.0379(5) Uani 1.00 1 d . . .
C(28) C 0.6338(2) 0.4891(2) 0.51440(18) 0.0387(6) Uani 1.00 1 d . . .
C(29) C 0.6526(2) 0.3957(2) 0.56999(18) 0.0364(5) Uani 1.00 1 d . . .
C(30) C 0.6383(2) 0.37960(19) 0.66559(17) 0.0313(5) Uani 1.00 1 d . . .
C(31) C 0.5595(2) 0.64521(18) 0.68787(18) 0.0338(5) Uani 1.00 1 d . . .
C(32) C 0.6512(2) 0.6688(2) 0.70865(19) 0.0382(6) Uani 1.00 1 d . . .
C(33) C 0.6285(2) 0.7545(2) 0.7392(2) 0.0453(7) Uani 1.00 1 d . . .
C(34) C 0.5186(3) 0.8180(2) 0.7472(2) 0.0468(7) Uani 1.00 1 d . . .
C(35) C 0.4291(2) 0.7936(2) 0.7264(2) 0.0442(6) Uani 1.00 1 d . . .
C(36) C 0.4480(2) 0.70842(19) 0.6963(2) 0.0383(6) Uani 1.00 1 d . . .
C(37) C 0.7726(2) 0.6040(2) 0.6957(2) 0.0493(7) Uani 1.00 1 d . . .
C(38) C 0.4960(3) 0.9130(2) 0.7769(2) 0.0671(10) Uani 1.00 1 d . . .
C(39) C 0.3481(2) 0.6859(2) 0.6739(2) 0.0498(7) Uani 1.00 1 d . . .
C(40) C 0.6713(2) 0.27535(18) 0.71918(17) 0.0307(5) Uani 1.00 1 d . . .
C(41) C 0.7722(2) 0.2358(2) 0.76491(19) 0.0361(5) Uani 1.00 1 d . . .
C(42) C 0.8083(2) 0.1364(2) 0.80671(19) 0.0394(6) Uani 1.00 1 d . . .
C(43) C 0.7472(2) 0.0733(2) 0.80499(19) 0.0414(6) Uani 1.00 1 d . . .
C(44) C 0.6486(2) 0.1136(2) 0.75903(19) 0.0401(6) Uani 1.00 1 d . . .
C(45) C 0.6091(2) 0.2125(2) 0.71693(18) 0.0347(5) Uani 1.00 1 d . . .
C(46) C 0.8444(2) 0.2988(2) 0.7671(2) 0.0426(6) Uani 1.00 1 d . . .
C(47) C 0.7885(3) -0.0345(2) 0.8481(2) 0.0577(8) Uani 1.00 1 d . . .
C(48) C 0.5028(2) 0.2490(2) 0.6665(2) 0.0439(6) Uani 1.00 1 d . . .
C(49) C 0.6576(3) -0.1621(2) 0.4791(2) 0.0686(10) Uani 1.00 1 d . . .
C(50) C 0.6940(2) -0.0880(2) 0.5066(2) 0.0479(7) Uani 1.00 1 d . . .
C(51) C 0.6430(3) 0.0106(2) 0.4762(2) 0.0577(8) Uani 1.00 1 d . . .
C(52) C 0.6757(3) 0.0787(2) 0.5028(2) 0.0671(10) Uani 1.00 1 d . . .
C(53) C 0.7623(3) 0.0480(3) 0.5600(2) 0.0702(10) Uani 1.00 1 d . . .
C(54) C 0.8139(3) -0.0501(3) 0.5897(2) 0.0681(10) Uani 1.00 1 d . . .
C(55) C 0.7802(2) -0.1174(2) 0.5642(2) 0.0585(8) Uani 1.00 1 d . . .
C(56) C 0.9163(3) 0.0352(3) 1.3176(3) 0.0917(14) Uani 1.00 1 d . . .
C(57) C 0.8864(2) 0.0020(2) 1.2436(2) 0.0568(8) Uani 1.00 1 d . . .
C(58) C 0.8589(3) -0.0840(3) 1.2627(2) 0.0671(9) Uani 1.00 1 d . . .
C(59) C 0.8380(3) -0.1198(3) 1.1941(3) 0.0792(11) Uani 1.00 1 d . . .
C(60) C 0.8445(4) -0.0680(3) 1.1051(3) 0.0816(12) Uani 1.00 1 d . . .
C(61) C 0.8694(3) 0.0184(3) 1.0847(2) 0.0766(11) Uani 1.00 1 d . . .
C(62) C 0.8911(3) 0.0541(2) 1.1526(2) 0.0652(9) Uani 1.00 1 d . . .
H(3) H 0.1455 0.2488 1.0350 0.044 Uiso 1.00 1 c R . .
H(4) H -0.0258 0.3037 0.9655 0.049 Uiso 1.00 1 c R . .
H(5) H -0.0460 0.4213 0.8276 0.047 Uiso 1.00 1 c R . .
H(9) H 0.6035 0.1618 0.9656 0.049 Uiso 1.00 1 c R . .
H(11) H 0.4698 0.3992 1.0806 0.046 Uiso 1.00 1 c R . .
H(18) H 0.0891 0.5511 0.5020 0.051 Uiso 1.00 1 c R . .
H(20) H 0.0394 0.7526 0.6488 0.048 Uiso 1.00 1 c R . .
H(27) H 0.5936 0.6328 0.5162 0.045 Uiso 1.00 1 c R . .
H(28) H 0.6420 0.4988 0.4492 0.046 Uiso 1.00 1 c R . .
H(29) H 0.6760 0.3410 0.5424 0.044 Uiso 1.00 1 c R . .
H(33) H 0.6901 0.7697 0.7550 0.054 Uiso 1.00 1 c R . .
H(35) H 0.3531 0.8361 0.7329 0.053 Uiso 1.00 1 c R . .
H(42) H 0.8764 0.1106 0.8373 0.047 Uiso 1.00 1 c R . .
H(44) H 0.6066 0.0716 0.7564 0.048 Uiso 1.00 1 c R . .
H(51) H 0.5840 0.0326 0.4361 0.069 Uiso 1.00 1 c R . .
H(52) H 0.6385 0.1470 0.4817 0.080 Uiso 1.00 1 c R . .
H(53) H 0.7855 0.0946 0.5783 0.084 Uiso 1.00 1 c R . .
H(54) H 0.8741 -0.0722 0.6286 0.082 Uiso 1.00 1 c R . .
H(55) H 0.8166 -0.1855 0.5864 0.070 Uiso 1.00 1 c R . .
H(58) H 0.8541 -0.1201 1.3249 0.081 Uiso 1.00 1 c R . .
H(59) H 0.8194 -0.1797 1.2089 0.095 Uiso 1.00 1 c R . .
H(60) H 0.8316 -0.0922 1.0572 0.098 Uiso 1.00 1 c R . .
H(61) H 0.8720 0.0547 1.0225 0.092 Uiso 1.00 1 c R . .
H(62) H 0.9091 0.1143 1.1371 0.078 Uiso 1.00 1 c R . .
H(15A) H 0.2733 0.4867 1.0855 0.050 Uiso 1.00 1 c R . .
H(15B) H 0.1912 0.4215 1.0923 0.050 Uiso 1.00 1 c R . .
H(15C) H 0.2148 0.4942 0.9967 0.050 Uiso 1.00 1 c R . .
H(22A) H 0.1318 0.3846 0.5677 0.059 Uiso 1.00 1 c R . .
H(22B) H 0.0810 0.3551 0.6723 0.059 Uiso 1.00 1 c R . .
H(22C) H 0.2128 0.3511 0.6493 0.059 Uiso 1.00 1 c R . .
H(24A) H 0.1398 0.6234 0.8367 0.056 Uiso 1.00 1 c R . .
H(24B) H 0.0170 0.6057 0.8640 0.056 Uiso 1.00 1 c R . .
H(24C) H 0.0262 0.7121 0.8093 0.056 Uiso 1.00 1 c R . .
H(46A) H 0.8092 0.3373 0.8137 0.051 Uiso 1.00 1 c R . .
H(46B) H 0.8497 0.3433 0.7066 0.051 Uiso 1.00 1 c R . .
H(46C) H 0.9213 0.2566 0.7826 0.051 Uiso 1.00 1 c R . .
H(13A) H 0.4871 0.0998 0.9053 0.060 Uiso 1.00 1 c R . .
H(13B) H 0.3794 0.1824 0.8584 0.060 Uiso 1.00 1 c R . .
H(13C) H 0.3618 0.1152 0.9589 0.060 Uiso 1.00 1 c R . .
H(37A) H 0.8245 0.6299 0.7161 0.059 Uiso 1.00 1 c R . .
H(37B) H 0.7930 0.6029 0.6305 0.059 Uiso 1.00 1 c R . .
H(37C) H 0.7792 0.5371 0.7323 0.059 Uiso 1.00 1 c R . .
H(47A) H 0.7323 -0.0519 0.8983 0.069 Uiso 1.00 1 c R . .
H(47B) H 0.8621 -0.0502 0.8727 0.069 Uiso 1.00 1 c R . .
H(47C) H 0.7981 -0.0721 0.8016 0.069 Uiso 1.00 1 c R . .
H(48A) H 0.5247 0.2556 0.6002 0.053 Uiso 1.00 1 c R . .
H(48B) H 0.4558 0.3132 0.6781 0.053 Uiso 1.00 1 c R . .
H(48C) H 0.4588 0.2021 0.6884 0.053 Uiso 1.00 1 c R . .
H(23A) H 0.1153 0.7317 0.4309 0.066 Uiso 1.00 1 c R . .
H(23B) H 0.0340 0.8087 0.4889 0.066 Uiso 1.00 1 c R . .
H(23C) H -0.0198 0.7481 0.4457 0.066 Uiso 1.00 1 c R . .
H(39A) H 0.3331 0.6305 0.7213 0.060 Uiso 1.00 1 c R . .
H(39B) H 0.3658 0.6688 0.6138 0.060 Uiso 1.00 1 c R . .
H(39C) H 0.2802 0.7438 0.6720 0.060 Uiso 1.00 1 c R . .
H(14A) H 0.6724 0.3457 1.0392 0.064 Uiso 1.00 1 c R . .
H(14B) H 0.7268 0.2660 0.9779 0.064 Uiso 1.00 1 c R . .
H(14C) H 0.6998 0.2310 1.0868 0.064 Uiso 1.00 1 c R . .
H(38A) H 0.5199 0.9611 0.7256 0.081 Uiso 1.00 1 c R . .
H(38B) H 0.5395 0.9002 0.8293 0.081 Uiso 1.00 1 c R . .
H(38C) H 0.4140 0.9391 0.7949 0.081 Uiso 1.00 1 c R . .
H(49A) H 0.6029 -0.1850 0.5275 0.082 Uiso 1.00 1 c R . .
H(49B) H 0.7248 -0.2180 0.4705 0.082 Uiso 1.00 1 c R . .
H(49C) H 0.6213 -0.1319 0.4213 0.082 Uiso 1.00 1 c R . .
H(56A) H 0.8584 0.0320 1.3704 0.110 Uiso 1.00 1 c R . .
H(56B) H 0.9187 0.1030 1.2944 0.110 Uiso 1.00 1 c R . .
H(56C) H 0.9915 -0.0077 1.3368 0.110 Uiso 1.00 1 c R . .

loop_
_atom_site_aniso_label
_atom_site_aniso_U_11
_atom_site_aniso_U_22
_atom_site_aniso_U_33
_atom_site_aniso_U_12
_atom_site_aniso_U_13
_atom_site_aniso_U_23
Ni(1) 0.02694(17) 0.03779(19) 0.02906(19) -0.01103(13) -0.00346(13) -0.00293(14)
S(1) 0.0280(3) 0.0458(3) 0.0322(3) -0.0151(2) -0.0052(2) 0.0012(2)
S(2) 0.0329(3) 0.0406(3) 0.0280(3) -0.0172(2) -0.0031(2) -0.0072(2)
C(1) 0.0280(11) 0.0389(13) 0.0304(12) -0.0085(10) -0.0014(9) -0.0118(10)
C(2) 0.0308(12) 0.0346(12) 0.0305(12) -0.0107(10) -0.0005(10) -0.0091(10)
C(3) 0.0371(13) 0.0401(14) 0.0345(14) -0.0169(11) 0.0017(11) -0.0068(11)
C(4) 0.0336(13) 0.0492(16) 0.0447(16) -0.0211(12) 0.0026(11) -0.0104(13)
C(5) 0.0290(12) 0.0508(16) 0.0428(15) -0.0170(11) -0.0041(11) -0.0122(13)
C(6) 0.0297(12) 0.0373(13) 0.0333(13) -0.0098(10) -0.0028(10) -0.0100(10)
C(7) 0.0285(11) 0.0326(12) 0.0256(12) -0.0089(9) -0.0006(9) -0.0001(9)
C(8) 0.0363(13) 0.0348(13) 0.0334(13) -0.0125(10) 0.0030(10) -0.0005(10)
C(9) 0.0339(13) 0.0387(14) 0.0369(14) -0.0034(11) -0.0022(11) 0.0014(11)
C(10) 0.0343(13) 0.0464(15) 0.0311(13) -0.0077(11) -0.0120(11) 0.0020(11)
C(11) 0.0374(14) 0.0471(15) 0.0298(13) -0.0145(11) -0.0057(10) -0.0040(11)
C(12) 0.0326(12) 0.0411(13) 0.0286(12) -0.0121(10) -0.0016(10) -0.0039(10)
C(13) 0.0465(16) 0.0379(14) 0.063(2) -0.0155(12) 0.0088(14) -0.0137(14)
C(14) 0.0369(15) 0.068(2) 0.0488(18) -0.0116(14) -0.0137(13) -0.0015(15)
C(15) 0.0366(14) 0.0519(16) 0.0384(15) -0.0118(12) -0.0022(11) -0.0147(13)
C(16) 0.0228(11) 0.0433(14) 0.0365(13) -0.0109(10) -0.0042(9) -0.0076(11)
C(17) 0.0295(12) 0.0446(14) 0.0385(14) -0.0111(11) -0.0027(10) -0.0107(12)
C(18) 0.0357(14) 0.0568(17) 0.0358(14) -0.0122(12) -0.0036(11) -0.0137(13)
C(19) 0.0293(13) 0.0517(16) 0.0395(15) -0.0089(11) -0.0033(11) -0.0031(12)
C(20) 0.0348(13) 0.0379(14) 0.0460(16) -0.0110(11) -0.0053(11) -0.0059(12)
C(21) 0.0268(12) 0.0426(14) 0.0398(14) -0.0103(10) -0.0036(10) -0.0105(11)
C(22) 0.0542(18) 0.0520(17) 0.0449(17) -0.0149(14) -0.0051(14) -0.0180(14)
C(23) 0.0512(18) 0.0580(19) 0.0440(17) -0.0095(15) -0.0070(14) 0.0008(15)
C(24) 0.0509(17) 0.0431(15) 0.0449(16) -0.0111(13) -0.0056(13) -0.0133(13)
C(25) 0.0235(11) 0.0376(12) 0.0306(12) -0.0129(9) -0.0046(9) -0.0078(10)
C(26) 0.0274(11) 0.0362(12) 0.0319(13) -0.0139(10) -0.0052(9) -0.0047(10)
C(27) 0.0367(13) 0.0446(14) 0.0345(14) -0.0186(11) -0.0077(11) -0.0020(11)
C(28) 0.0351(13) 0.0554(16) 0.0266(13) -0.0180(12) -0.0026(10) -0.0062(12)
C(29) 0.0327(13) 0.0480(15) 0.0305(13) -0.0136(11) -0.0029(10) -0.0106(11)
C(30) 0.0235(11) 0.0396(13) 0.0317(12) -0.0105(9) -0.0043(9) -0.0074(10)
C(31) 0.0350(13) 0.0343(12) 0.0330(13) -0.0161(10) -0.0059(10) -0.0005(10)
C(32) 0.0392(14) 0.0443(14) 0.0342(14) -0.0222(12) -0.0068(11) 0.0001(11)
C(33) 0.0563(18) 0.0488(16) 0.0403(15) -0.0322(14) -0.0133(13) 0.0006(13)
C(34) 0.066(2) 0.0378(14) 0.0391(15) -0.0248(14) -0.0084(14) 0.0003(12)
C(35) 0.0487(16) 0.0336(13) 0.0465(16) -0.0137(12) -0.0035(13) -0.0022(12)
C(36) 0.0386(14) 0.0340(13) 0.0428(15) -0.0154(11) -0.0045(11) -0.0034(11)
C(37) 0.0362(15) 0.0644(19) 0.0530(18) -0.0233(14) -0.0104(13) -0.0088(15)
C(38) 0.102(3) 0.0469(18) 0.063(2) -0.0303(19) -0.015(2) -0.0150(16)
C(39) 0.0349(14) 0.0380(14) 0.074(2) -0.0102(12) -0.0070(14) -0.0090(14)
C(40) 0.0323(12) 0.0346(12) 0.0260(12) -0.0105(10) -0.0019(9) -0.0083(10)
C(41) 0.0292(12) 0.0425(14) 0.0355(14) -0.0087(10) -0.0019(10) -0.0104(11)
C(42) 0.0327(13) 0.0459(15) 0.0352(14) -0.0064(11) -0.0051(11) -0.0080(12)
C(43) 0.0435(15) 0.0393(14) 0.0361(14) -0.0078(12) -0.0010(12) -0.0079(11)
C(44) 0.0440(15) 0.0422(14) 0.0379(15) -0.0164(12) -0.0012(12) -0.0127(12)
C(45) 0.0331(12) 0.0419(14) 0.0325(13) -0.0127(10) -0.0025(10) -0.0130(11)
C(46) 0.0285(13) 0.0507(16) 0.0503(17) -0.0117(11) -0.0082(11) -0.0120(13)
C(47) 0.067(2) 0.0417(16) 0.056(2) -0.0121(15) -0.0063(16) -0.0028(14)
C(48) 0.0436(15) 0.0465(15) 0.0482(16) -0.0174(12) -0.0133(13) -0.0113(13)
C(49) 0.073(2) 0.064(2) 0.075(2) -0.0275(19) -0.003(2) -0.0198(19)
C(50) 0.0468(16) 0.0514(17) 0.0436(16) -0.0178(13) 0.0037(13) -0.0093(13)
C(51) 0.0543(19) 0.0541(19) 0.060(2) -0.0153(15) -0.0084(16) -0.0059(16)
C(52) 0.074(2) 0.054(2) 0.072(2) -0.0219(18) 0.010(2) -0.0185(18)
C(53) 0.076(2) 0.088(2) 0.066(2) -0.044(2) 0.010(2) -0.035(2)
C(54) 0.060(2) 0.089(2) 0.058(2) -0.027(2) -0.0049(17) -0.016(2)
C(55) 0.0505(19) 0.060(2) 0.059(2) -0.0164(16) -0.0021(16) -0.0068(17)
C(56) 0.069(2) 0.127(4) 0.089(3) -0.021(2) -0.009(2) -0.051(3)
C(57) 0.0377(16) 0.067(2) 0.063(2) -0.0022(14) -0.0089(14) -0.0266(18)
C(58) 0.055(2) 0.075(2) 0.061(2) -0.0136(18) -0.0089(17) -0.0037(19)
C(59) 0.080(2) 0.060(2) 0.098(3) -0.019(2) -0.026(2) -0.009(2)
C(60) 0.097(3) 0.074(2) 0.076(2) -0.016(2) -0.020(2) -0.025(2)
C(61) 0.081(2) 0.082(2) 0.056(2) -0.015(2) -0.011(2) -0.009(2)
C(62) 0.0504(19) 0.059(2) 0.074(2) -0.0077(16) -0.0121(18) -0.0034(18)

loop_
_atom_type_symbol
_atom_type_description
_atom_type_scat_dispersion_real
_atom_type_scat_dispersion_imag
_atom_type_scat_source
C C 0.003 0.002
;
International Tables for Crystallography
(1992, Vol. C, Tables 4.2.6.8 and 6.1.1.4)
;
H H 0.000 0.000
;
International Tables for Crystallography
(1992, Vol. C, Table 6.1.1.4)
;
Ni Ni 0.339 1.112
;
International Tables for Crystallography
(1992, Vol. C, Tables 4.2.6.8 and 6.1.1.4)
;
S S 0.125 0.123
;
International Tables for Crystallography
(1992, Vol. C, Tables 4.2.6.8 and 6.1.1.4)
;

loop_
_geom_angle_atom_site_label_1
_geom_angle_atom_site_label_2
_geom_angle_atom_site_label_3
_geom_angle
_geom_angle_publ_flag
_geom_angle_site_symmetry_1
_geom_angle_site_symmetry_2
_geom_angle_site_symmetry_3
S(1) Ni(1) S(2) 95.47(2) yes . . .
S(1) Ni(1) C(7) 87.90(7) yes . . .
S(1) Ni(1) C(8) 105.80(8) yes . . .
S(1) Ni(1) C(9) 138.32(9) yes . . .
S(1) Ni(1) C(10) 169.33(7) yes . . .
S(1) Ni(1) C(11) 137.28(6) yes . . .
S(1) Ni(1) C(12) 103.51(7) yes . . .
S(2) Ni(1) C(7) 173.44(8) yes . . .
S(2) Ni(1) C(8) 144.66(6) yes . . .
S(2) Ni(1) C(9) 113.03(7) yes . . .
S(2) Ni(1) C(10) 95.06(8) yes . . .
S(2) Ni(1) C(11) 105.10(8) yes . . .
S(2) Ni(1) C(12) 134.03(9) yes . . .
C(7) Ni(1) C(8) 38.21(8) yes . . .
C(7) Ni(1) C(9) 67.18(9) yes . . .
C(7) Ni(1) C(10) 81.45(10) yes . . .
C(7) Ni(1) C(11) 68.81(11) yes . . .
C(7) Ni(1) C(12) 39.45(12) yes . . .
C(8) Ni(1) C(9) 35.45(10) yes . . .
C(8) Ni(1) C(10) 65.93(11) yes . . .
C(8) Ni(1) C(11) 77.93(11) yes . . .
C(8) Ni(1) C(12) 68.10(10) yes . . .
C(9) Ni(1) C(10) 36.47(12) yes . . .
C(9) Ni(1) C(11) 65.07(10) yes . . .
C(9) Ni(1) C(12) 78.55(9) yes . . .
C(10) Ni(1) C(11) 36.79(9) yes . . .
C(10) Ni(1) C(12) 67.58(9) yes . . .
C(11) Ni(1) C(12) 37.14(10) yes . . .
Ni(1) S(1) C(1) 100.99(8) yes . . .
Ni(1) S(2) C(25) 114.06(10) yes . . .
S(1) C(1) C(2) 119.8(2) yes . . .
S(1) C(1) C(6) 120.02(17) yes . . .
C(2) C(1) C(6) 120.2(2) yes . . .
C(1) C(2) C(3) 120.1(2) yes . . .
C(1) C(2) C(7) 115.9(2) yes . . .
C(3) C(2) C(7) 123.9(2) yes . . .
C(2) C(3) C(4) 120.0(2) yes . . .
C(3) C(4) C(5) 119.7(2) yes . . .
C(4) C(5) C(6) 122.0(2) yes . . .
C(1) C(6) C(5) 117.9(2) yes . . .
C(1) C(6) C(16) 121.3(2) yes . . .
C(5) C(6) C(16) 120.8(2) yes . . .
Ni(1) C(7) C(2) 115.35(15) yes . . .
Ni(1) C(7) C(8) 77.82(15) yes . . .
Ni(1) C(7) C(12) 74.01(16) yes . . .
C(2) C(7) C(8) 121.8(2) yes . . .
C(2) C(7) C(12) 118.0(2) yes . . .
C(8) C(7) C(12) 120.0(2) yes . . .
Ni(1) C(8) C(7) 63.97(14) yes . . .
Ni(1) C(8) C(9) 73.94(17) yes . . .
Ni(1) C(8) C(13) 131.58(18) yes . . .
C(7) C(8) C(9) 119.1(2) yes . . .
C(7) C(8) C(13) 119.3(2) yes . . .
C(9) C(8) C(13) 121.5(2) yes . . .
Ni(1) C(9) C(8) 70.61(14) yes . . .
Ni(1) C(9) C(10) 69.47(14) yes . . .
C(8) C(9) C(10) 121.1(2) yes . . .
Ni(1) C(10) C(9) 74.06(15) yes . . .
Ni(1) C(10) C(11) 71.59(14) yes . . .
Ni(1) C(10) C(14) 128.14(19) yes . . .
C(9) C(10) C(11) 118.9(2) yes . . .
C(9) C(10) C(14) 120.9(2) yes . . .
C(11) C(10) C(14) 120.1(3) yes . . .
Ni(1) C(11) C(10) 71.62(16) yes . . .
Ni(1) C(11) C(12) 68.92(15) yes . . .
C(10) C(11) C(12) 121.1(3) yes . . .
Ni(1) C(12) C(7) 66.54(13) yes . . .
Ni(1) C(12) C(11) 73.94(14) yes . . .
Ni(1) C(12) C(15) 127.72(17) yes . . .
C(7) C(12) C(11) 118.3(2) yes . . .
C(7) C(12) C(15) 120.9(2) yes . . .
C(11) C(12) C(15) 120.7(2) yes . . .
C(6) C(16) C(17) 120.9(2) yes . . .
C(6) C(16) C(21) 119.6(2) yes . . .
C(17) C(16) C(21) 119.5(2) yes . . .
C(16) C(17) C(18) 119.5(2) yes . . .
C(16) C(17) C(22) 120.7(2) yes . . .
C(18) C(17) C(22) 119.7(2) yes . . .
C(17) C(18) C(19) 122.2(3) yes . . .
C(18) C(19) C(20) 117.2(2) yes . . .
C(18) C(19) C(23) 121.6(3) yes . . .
C(20) C(19) C(23) 121.2(2) yes . . .
C(19) C(20) C(21) 122.6(2) yes . . .
C(16) C(21) C(20) 118.9(2) yes . . .
C(16) C(21) C(24) 121.2(2) yes . . .
C(20) C(21) C(24) 119.9(2) yes . . .
S(2) C(25) C(26) 118.2(2) yes . . .
S(2) C(25) C(30) 122.35(17) yes . . .
C(26) C(25) C(30) 119.3(2) yes . . .
C(25) C(26) C(27) 119.4(2) yes . . .
C(25) C(26) C(31) 122.5(2) yes . . .
C(27) C(26) C(31) 118.0(2) yes . . .
C(26) C(27) C(28) 121.2(2) yes . . .
C(27) C(28) C(29) 119.3(2) yes . . .
C(28) C(29) C(30) 121.6(2) yes . . .
C(25) C(30) C(29) 119.1(2) yes . . .
C(25) C(30) C(40) 123.7(2) yes . . .
C(29) C(30) C(40) 117.1(2) yes . . .
C(26) C(31) C(32) 118.8(2) yes . . .
C(26) C(31) C(36) 121.1(2) yes . . .
C(32) C(31) C(36) 119.9(2) yes . . .
C(31) C(32) C(33) 119.1(2) yes . . .
C(31) C(32) C(37) 120.6(2) yes . . .
C(33) C(32) C(37) 120.3(3) yes . . .
C(32) C(33) C(34) 121.6(3) yes . . .
C(33) C(34) C(35) 118.6(3) yes . . .
C(33) C(34) C(38) 121.0(3) yes . . .
C(35) C(34) C(38) 120.4(2) yes . . .
C(34) C(35) C(36) 121.6(2) yes . . .
C(31) C(36) C(35) 119.3(3) yes . . .
C(31) C(36) C(39) 121.3(2) yes . . .
C(35) C(36) C(39) 119.4(2) yes . . .
C(30) C(40) C(41) 120.2(2) yes . . .
C(30) C(40) C(45) 120.5(2) yes . . .
C(41) C(40) C(45) 119.0(2) yes . . .
C(40) C(41) C(42) 119.9(3) yes . . .
C(40) C(41) C(46) 121.4(2) yes . . .
C(42) C(41) C(46) 118.7(2) yes . . .
C(41) C(42) C(43) 121.7(2) yes . . .
C(42) C(43) C(44) 117.5(2) yes . . .
C(42) C(43) C(47) 121.4(2) yes . . .
C(44) C(43) C(47) 121.1(3) yes . . .
C(43) C(44) C(45) 122.7(3) yes . . .
C(40) C(45) C(44) 119.3(2) yes . . .
C(40) C(45) C(48) 121.8(2) yes . . .
C(44) C(45) C(48) 118.9(3) yes . . .
C(49) C(50) C(51) 121.3(3) yes . . .
C(49) C(50) C(55) 120.8(2) yes . . .
C(51) C(50) C(55) 117.9(3) yes . . .
C(50) C(51) C(52) 121.1(3) yes . . .
C(51) C(52) C(53) 120.2(3) yes . . .
C(52) C(53) C(54) 118.8(5) yes . . .
C(53) C(54) C(55) 120.8(4) yes . . .
C(50) C(55) C(54) 121.2(3) yes . . .
C(56) C(57) C(58) 120.8(3) yes . . .
C(56) C(57) C(62) 121.2(4) yes . . .
C(58) C(57) C(62) 117.9(4) yes . . .
C(57) C(58) C(59) 121.9(3) yes . . .
C(58) C(59) C(60) 119.1(4) yes . . .
C(59) C(60) C(61) 120.1(5) yes . . .
C(60) C(61) C(62) 121.2(3) yes . . .
C(57) C(62) C(61) 119.8(4) yes . . .
C(2) C(3) H(3) 120.0 no . . .
C(4) C(3) H(3) 120.0 no . . .
C(3) C(4) H(4) 120.2 no . . .
C(5) C(4) H(4) 120.2 no . . .
C(4) C(5) H(5) 119.0 no . . .
C(6) C(5) H(5) 119.0 no . . .
Ni(1) C(9) H(9) 134.0 no . . .
C(8) C(9) H(9) 119.4 no . . .
C(10) C(9) H(9) 119.4 no . . .
Ni(1) C(11) H(11) 133.3 no . . .
C(10) C(11) H(11) 119.5 no . . .
C(12) C(11) H(11) 119.5 no . . .
C(8) C(13) H(13A) 109.5 no . . .
C(8) C(13) H(13B) 109.5 no . . .
C(8) C(13) H(13C) 109.5 no . . .
H(13A) C(13) H(13B) 109.5 no . . .
H(13A) C(13) H(13C) 109.5 no . . .
H(13B) C(13) H(13C) 109.5 no . . .
C(10) C(14) H(14A) 109.5 no . . .
C(10) C(14) H(14B) 109.5 no . . .
C(10) C(14) H(14C) 109.5 no . . .
H(14A) C(14) H(14B) 109.5 no . . .
H(14A) C(14) H(14C) 109.5 no . . .
H(14B) C(14) H(14C) 109.5 no . . .
C(12) C(15) H(15A) 109.5 no . . .
C(12) C(15) H(15B) 109.5 no . . .
C(12) C(15) H(15C) 109.5 no . . .
H(15A) C(15) H(15B) 109.5 no . . .
H(15A) C(15) H(15C) 109.5 no . . .
H(15B) C(15) H(15C) 109.5 no . . .
C(17) C(18) H(18) 118.9 no . . .
C(19) C(18) H(18) 118.9 no . . .
C(19) C(20) H(20) 118.7 no . . .
C(21) C(20) H(20) 118.7 no . . .
C(17) C(22) H(22A) 109.5 no . . .
C(17) C(22) H(22B) 109.5 no . . .
C(17) C(22) H(22C) 109.5 no . . .
H(22A) C(22) H(22B) 109.5 no . . .
H(22A) C(22) H(22C) 109.5 no . . .
H(22B) C(22) H(22C) 109.5 no . . .
C(19) C(23) H(23A) 109.5 no . . .
C(19) C(23) H(23B) 109.5 no . . .
C(19) C(23) H(23C) 109.5 no . . .
H(23A) C(23) H(23B) 109.5 no . . .
H(23A) C(23) H(23C) 109.5 no . . .
H(23B) C(23) H(23C) 109.5 no . . .
C(21) C(24) H(24A) 109.5 no . . .
C(21) C(24) H(24B) 109.5 no . . .
C(21) C(24) H(24C) 109.5 no . . .
H(24A) C(24) H(24B) 109.5 no . . .
H(24A) C(24) H(24C) 109.5 no . . .
H(24B) C(24) H(24C) 109.5 no . . .
C(26) C(27) H(27) 119.4 no . . .
C(28) C(27) H(27) 119.4 no . . .
C(27) C(28) H(28) 120.3 no . . .
C(29) C(28) H(28) 120.3 no . . .
C(28) C(29) H(29) 119.2 no . . .
C(30) C(29) H(29) 119.2 no . . .
C(32) C(33) H(33) 119.2 no . . .
C(34) C(33) H(33) 119.2 no . . .
C(34) C(35) H(35) 119.2 no . . .
C(36) C(35) H(35) 119.2 no . . .
C(32) C(37) H(37A) 109.5 no . . .
C(32) C(37) H(37B) 109.5 no . . .
C(32) C(37) H(37C) 109.5 no . . .
H(37A) C(37) H(37B) 109.5 no . . .
H(37A) C(37) H(37C) 109.5 no . . .
H(37B) C(37) H(37C) 109.5 no . . .
C(34) C(38) H(38A) 109.5 no . . .
C(34) C(38) H(38B) 109.5 no . . .
C(34) C(38) H(38C) 109.5 no . . .
H(38A) C(38) H(38B) 109.5 no . . .
H(38A) C(38) H(38C) 109.5 no . . .
H(38B) C(38) H(38C) 109.5 no . . .
C(36) C(39) H(39A) 109.5 no . . .
C(36) C(39) H(39B) 109.5 no . . .
C(36) C(39) H(39C) 109.5 no . . .
H(39A) C(39) H(39B) 109.5 no . . .
H(39A) C(39) H(39C) 109.5 no . . .
H(39B) C(39) H(39C) 109.5 no . . .
C(41) C(42) H(42) 119.2 no . . .
C(43) C(42) H(42) 119.2 no . . .
C(43) C(44) H(44) 118.6 no . . .
C(45) C(44) H(44) 118.6 no . . .
C(41) C(46) H(46A) 109.5 no . . .
C(41) C(46) H(46B) 109.5 no . . .
C(41) C(46) H(46C) 109.5 no . . .
H(46A) C(46) H(46B) 109.5 no . . .
H(46A) C(46) H(46C) 109.5 no . . .
H(46B) C(46) H(46C) 109.5 no . . .
C(43) C(47) H(47A) 109.5 no . . .
C(43) C(47) H(47B) 109.5 no . . .
C(43) C(47) H(47C) 109.5 no . . .
H(47A) C(47) H(47B) 109.5 no . . .
H(47A) C(47) H(47C) 109.5 no . . .
H(47B) C(47) H(47C) 109.5 no . . .
C(45) C(48) H(48A) 109.5 no . . .
C(45) C(48) H(48B) 109.5 no . . .
C(45) C(48) H(48C) 109.5 no . . .
H(48A) C(48) H(48B) 109.5 no . . .
H(48A) C(48) H(48C) 109.5 no . . .
H(48B) C(48) H(48C) 109.5 no . . .
C(50) C(49) H(49A) 109.5 no . . .
C(50) C(49) H(49B) 109.5 no . . .
C(50) C(49) H(49C) 109.5 no . . .
H(49A) C(49) H(49B) 109.5 no . . .
H(49A) C(49) H(49C) 109.5 no . . .
H(49B) C(49) H(49C) 109.5 no . . .
C(50) C(51) H(51) 119.4 no . . .
C(52) C(51) H(51) 119.4 no . . .
C(51) C(52) H(52) 119.9 no . . .
C(53) C(52) H(52) 119.9 no . . .
C(52) C(53) H(53) 120.6 no . . .
C(54) C(53) H(53) 120.6 no . . .
C(53) C(54) H(54) 119.6 no . . .
C(55) C(54) H(54) 119.6 no . . .
C(50) C(55) H(55) 119.4 no . . .
C(54) C(55) H(55) 119.4 no . . .
C(57) C(56) H(56A) 109.5 no . . .
C(57) C(56) H(56B) 109.5 no . . .
C(57) C(56) H(56C) 109.5 no . . .
H(56A) C(56) H(56B) 109.5 no . . .
H(56A) C(56) H(56C) 109.5 no . . .
H(56B) C(56) H(56C) 109.5 no . . .
C(57) C(58) H(58) 119.0 no . . .
C(59) C(58) H(58) 119.0 no . . .
C(58) C(59) H(59) 120.5 no . . .
C(60) C(59) H(59) 120.5 no . . .
C(59) C(60) H(60) 120.0 no . . .
C(61) C(60) H(60) 120.0 no . . .
C(60) C(61) H(61) 119.4 no . . .
C(62) C(61) H(61) 119.4 no . . .
C(57) C(62) H(62) 120.1 no . . .
C(61) C(62) H(62) 120.1 no . . .

loop_
_geom_bond_atom_site_label_1
_geom_bond_atom_site_label_2
_geom_bond_distance
_geom_bond_publ_flag
_geom_bond_site_symmetry_1
_geom_bond_site_symmetry_2
Ni(1) S(1) 2.1527(7) yes . .
Ni(1) S(2) 2.1707(7) yes . .
Ni(1) C(7) 2.073(2) yes . .
Ni(1) C(8) 2.255(2) yes . .
Ni(1) C(9) 2.297(2) yes . .
Ni(1) C(10) 2.237(2) yes . .
Ni(1) C(11) 2.237(2) yes . .
Ni(1) C(12) 2.172(2) yes . .
S(1) C(1) 1.771(2) yes . .
S(2) C(25) 1.769(2) yes . .
C(1) C(2) 1.401(3) yes . .
C(1) C(6) 1.408(3) yes . .
C(2) C(3) 1.389(4) yes . .
C(2) C(7) 1.475(3) yes . .
C(3) C(4) 1.387(4) yes . .
C(4) C(5) 1.381(3) yes . .
C(5) C(6) 1.392(4) yes . .
C(6) C(16) 1.489(3) yes . .
C(7) C(8) 1.427(3) yes . .
C(7) C(12) 1.436(4) yes . .
C(8) C(9) 1.386(4) yes . .
C(8) C(13) 1.509(5) yes . .
C(9) C(10) 1.420(5) yes . .
C(10) C(11) 1.412(3) yes . .
C(10) C(14) 1.492(4) yes . .
C(11) C(12) 1.405(4) yes . .
C(12) C(15) 1.502(3) yes . .
C(16) C(17) 1.399(4) yes . .
C(16) C(21) 1.403(4) yes . .
C(17) C(18) 1.387(3) yes . .
C(17) C(22) 1.512(4) yes . .
C(18) C(19) 1.389(4) yes . .
C(19) C(20) 1.389(4) yes . .
C(19) C(23) 1.506(3) yes . .
C(20) C(21) 1.391(3) yes . .
C(21) C(24) 1.503(4) yes . .
C(25) C(26) 1.410(3) yes . .
C(25) C(30) 1.413(4) yes . .
C(26) C(27) 1.392(3) yes . .
C(26) C(31) 1.494(4) yes . .
C(27) C(28) 1.383(4) yes . .
C(28) C(29) 1.379(3) yes . .
C(29) C(30) 1.391(3) yes . .
C(30) C(40) 1.492(3) yes . .
C(31) C(32) 1.405(4) yes . .
C(31) C(36) 1.398(3) yes . .
C(32) C(33) 1.395(4) yes . .
C(32) C(37) 1.508(3) yes . .
C(33) C(34) 1.383(4) yes . .
C(34) C(35) 1.388(5) yes . .
C(34) C(38) 1.517(5) yes . .
C(35) C(36) 1.392(4) yes . .
C(36) C(39) 1.503(5) yes . .
C(40) C(41) 1.412(3) yes . .
C(40) C(45) 1.407(4) yes . .
C(41) C(42) 1.387(3) yes . .
C(41) C(46) 1.507(5) yes . .
C(42) C(43) 1.397(5) yes . .
C(43) C(44) 1.389(4) yes . .
C(43) C(47) 1.499(3) yes . .
C(44) C(45) 1.384(3) yes . .
C(45) C(48) 1.509(4) yes . .
C(49) C(50) 1.495(6) yes . .
C(50) C(51) 1.366(4) yes . .
C(50) C(55) 1.382(5) yes . .
C(51) C(52) 1.379(6) yes . .
C(52) C(53) 1.379(6) yes . .
C(53) C(54) 1.361(5) yes . .
C(54) C(55) 1.366(7) yes . .
C(56) C(57) 1.484(7) yes . .
C(57) C(58) 1.373(6) yes . .
C(57) C(62) 1.386(5) yes . .
C(58) C(59) 1.386(7) yes . .
C(59) C(60) 1.362(6) yes . .
C(60) C(61) 1.359(7) yes . .
C(61) C(62) 1.380(7) yes . .
C(3) H(3) 0.950 no . .
C(4) H(4) 0.950 no . .
C(5) H(5) 0.950 no . .
C(9) H(9) 0.950 no . .
C(11) H(11) 0.950 no . .
C(18) H(18) 0.950 no . .
C(20) H(20) 0.950 no . .
C(27) H(27) 0.950 no . .
C(28) H(28) 0.950 no . .
C(29) H(29) 0.950 no . .
C(33) H(33) 0.950 no . .
C(35) H(35) 0.950 no . .
C(42) H(42) 0.950 no . .
C(44) H(44) 0.950 no . .
C(51) H(51) 0.950 no . .
C(52) H(52) 0.950 no . .
C(53) H(53) 0.950 no . .
C(54) H(54) 0.950 no . .
C(55) H(55) 0.950 no . .
C(58) H(58) 0.950 no . .
C(59) H(59) 0.950 no . .
C(60) H(60) 0.950 no . .
C(61) H(61) 0.950 no . .
C(62) H(62) 0.950 no . .

loop_
_geom_contact_atom_site_label_1
_geom_contact_atom_site_label_2
_geom_contact_distance
_geom_contact_publ_flag
_geom_contact_site_symmetry_1
_geom_contact_site_symmetry_2
C(10) C(34) 3.574(3) ? . 2_667
C(11) C(33) 3.396(3) ? . 2_667
C(11) C(34) 3.464(3) ? . 2_667
C(12) C(33) 3.533(3) ? . 2_667
C(18) C(28) 3.367(3) ? . 2_666
C(23) C(55) 3.523(4) ? . 1_465
C(28) C(18) 3.367(3) ? . 2_666
C(28) C(28) 3.332(4) ? . 2_666
C(33) C(11) 3.396(3) ? . 2_667
C(33) C(12) 3.533(3) ? . 2_667
C(33) C(55) 3.479(4) ? . 1_565
C(34) C(10) 3.574(3) ? . 2_667
C(34) C(11) 3.464(3) ? . 2_667
C(44) C(53) 3.350(5) ? . .
C(53) C(44) 3.350(5) ? . .
C(55) C(23) 3.523(4) ? . 1_645
C(55) C(33) 3.479(4) ? . 1_545
Ni(1) H(15C) 3.300 ? . .
Ni(1) H(13B) 3.460 ? . .
Ni(1) H(14B) 3.491 ? . .
S(1) H(28) 3.547 ? . 2_666
S(1) H(15C) 3.320 ? . .
S(1) H(24A) 3.074 ? . .
S(1) H(13B) 3.596 ? . .
S(1) H(48B) 2.850 ? . .
S(1) H(39A) 2.689 ? . .
S(2) H(11) 2.817 ? . 2_667
S(2) H(15A) 2.960 ? . 2_667
S(2) H(46A) 2.782 ? . .
S(2) H(46B) 3.599 ? . .
S(2) H(37C) 3.143 ? . .
S(2) H(14A) 3.381 ? . .
S(2) H(14B) 3.264 ? . .
C(1) H(15C) 2.921 ? . .
C(1) H(22C) 3.325 ? . .
C(1) H(24A) 3.087 ? . .
C(1) H(24B) 3.265 ? . .
C(1) H(13B) 3.160 ? . .
C(2) H(15B) 2.935 ? . .
C(2) H(15C) 2.762 ? . .
C(2) H(13B) 2.759 ? . .
C(2) H(13C) 3.030 ? . .
C(3) H(59) 3.572 ? . 2_657
C(3) H(60) 3.093 ? . 2_657
C(3) H(15B) 3.151 ? . .
C(3) H(15C) 3.479 ? . .
C(3) H(24B) 3.162 ? . 2_567
C(3) H(24C) 3.497 ? . 2_567
C(3) H(13B) 3.392 ? . .
C(3) H(13C) 3.188 ? . .
C(3) H(47A) 3.560 ? . 2_657
C(4) H(59) 3.409 ? . 2_657
C(4) H(60) 3.324 ? . 2_657
C(4) H(15C) 3.533 ? . 2_567
C(4) H(24B) 3.308 ? . 2_567
C(4) H(46A) 3.597 ? . 1_455
C(4) H(46C) 3.492 ? . 1_455
C(5) H(59) 3.471 ? . 2_657
C(5) H(15A) 3.591 ? . 2_567
C(5) H(15B) 3.255 ? . 2_567
C(5) H(15C) 3.593 ? . 2_567
C(5) H(22B) 2.917 ? . .
C(5) H(24B) 3.085 ? . .
C(5) H(46A) 3.301 ? . 1_455
C(5) H(46C) 3.287 ? . 1_455
C(5) H(37C) 3.561 ? . 1_455
C(6) H(22B) 2.813 ? . .
C(6) H(22C) 2.933 ? . .
C(6) H(24A) 3.043 ? . .
C(6) H(24B) 2.681 ? . .
C(7) H(15A) 3.352 ? . .
C(7) H(15B) 2.807 ? . .
C(7) H(15C) 2.787 ? . .
C(7) H(13A) 3.334 ? . .
C(7) H(13B) 2.740 ? . .
C(7) H(13C) 2.802 ? . .
C(8) H(13A) 2.055 ? . .
C(8) H(13B) 2.055 ? . .
C(8) H(13C) 2.055 ? . .
C(8) H(38B) 3.237 ? . 2_667
C(9) H(13A) 2.573 ? . .
C(9) H(13B) 3.152 ? . .
C(9) H(13C) 3.139 ? . .
C(9) H(14A) 3.312 ? . .
C(9) H(14B) 2.674 ? . .
C(9) H(14C) 2.895 ? . .
C(9) H(38B) 3.126 ? . 2_667
C(9) H(38C) 3.587 ? . 2_667
C(10) H(14A) 2.040 ? . .
C(10) H(14B) 2.040 ? . .
C(10) H(14C) 2.040 ? . .
C(10) H(38B) 3.490 ? . 2_667
C(11) H(15A) 2.562 ? . .
C(11) H(15B) 3.162 ? . .
C(11) H(15C) 3.135 ? . .
C(11) H(14A) 2.574 ? . .
C(11) H(14B) 3.239 ? . .
C(11) H(14C) 3.010 ? . .
C(12) H(33) 3.438 ? . 2_667
C(12) H(15A) 2.049 ? . .
C(12) H(15B) 2.049 ? . .
C(12) H(15C) 2.049 ? . .
C(13) H(59) 3.576 ? . 2_657
C(13) H(60) 3.355 ? . 2_657
C(13) H(13A) 0.980 ? . .
C(13) H(13B) 0.980 ? . .
C(13) H(13C) 0.980 ? . .
C(13) H(47A) 3.311 ? . 2_657
C(13) H(48C) 3.323 ? . .
C(14) H(35) 3.533 ? . 2_667
C(14) H(61) 3.465 ? . .
C(14) H(62) 3.450 ? . .
C(14) H(46A) 3.450 ? . .
C(14) H(14A) 0.980 ? . .
C(14) H(14B) 0.980 ? . .
C(14) H(14C) 0.980 ? . .
C(15) H(5) 3.219 ? . 2_567
C(15) H(15A) 0.980 ? . .
C(15) H(15B) 0.980 ? . .
C(15) H(15C) 0.980 ? . .
C(15) H(37A) 3.444 ? . 2_667
C(15) H(37C) 3.271 ? . 2_667
C(15) H(14A) 3.364 ? . 2_667
C(16) H(22A) 3.322 ? . .
C(16) H(22B) 2.757 ? . .
C(16) H(22C) 2.796 ? . .
C(16) H(24A) 2.872 ? . .
C(16) H(24B) 2.696 ? . .
C(16) H(24C) 3.313 ? . .
C(16) H(37A) 3.244 ? . 1_455
C(17) H(28) 3.242 ? . 2_666
C(17) H(22A) 2.057 ? . .
C(17) H(22B) 2.057 ? . .
C(17) H(22C) 2.057 ? . .
C(17) H(37A) 3.571 ? . 1_455
C(18) H(18) 3.577 ? . 2_566
C(18) H(28) 3.189 ? . 2_666
C(18) H(22A) 2.543 ? . .
C(18) H(22A) 3.361 ? . 2_566
C(18) H(22B) 3.158 ? . .
C(18) H(22C) 3.101 ? . .
C(18) H(37B) 3.512 ? . 1_455
C(18) H(23A) 2.764 ? . .
C(18) H(23B) 3.315 ? . .
C(18) H(23C) 2.791 ? . .
C(19) H(29) 3.342 ? . 2_666
C(19) H(55) 3.149 ? . 1_465
C(19) H(37A) 3.532 ? . 1_455
C(19) H(23A) 2.052 ? . .
C(19) H(23B) 2.052 ? . .
C(19) H(23C) 2.052 ? . .
C(20) H(54) 3.507 ? . 1_465
C(20) H(55) 3.081 ? . 1_465
C(20) H(24A) 3.043 ? . .
C(20) H(24B) 3.201 ? . .
C(20) H(24C) 2.553 ? . .
C(20) H(37A) 3.184 ? . 1_455
C(20) H(23A) 3.149 ? . .
C(20) H(23B) 2.565 ? . .
C(20) H(23C) 3.135 ? . .
C(20) H(39A) 3.588 ? . .
C(20) H(39C) 3.298 ? . .
C(21) H(24A) 2.050 ? . .
C(21) H(24B) 2.050 ? . .
C(21) H(24C) 2.050 ? . .
C(21) H(37A) 3.035 ? . 1_455
C(21) H(39A) 3.329 ? . .
C(21) H(39C) 3.589 ? . .
C(22) H(18) 3.456 ? . 2_566
C(22) H(28) 3.595 ? . 2_666
C(22) H(59) 3.295 ? . 2_657
C(22) H(22A) 0.980 ? . .
C(22) H(22B) 0.980 ? . .
C(22) H(22C) 0.980 ? . .
C(22) H(23C) 3.343 ? . 2_566
C(22) H(49B) 3.146 ? . 2_656
C(23) H(29) 3.246 ? . 2_666
C(23) H(53) 3.513 ? . 2_666
C(23) H(55) 3.069 ? . 1_465
C(23) H(58) 3.326 ? . 1_464
C(23) H(46B) 3.236 ? . 2_666
C(23) H(23A) 0.980 ? . .
C(23) H(23B) 0.980 ? . .
C(23) H(23C) 0.980 ? . .
C(23) H(56C) 3.587 ? . 1_464
C(24) H(3) 3.397 ? . 2_567
C(24) H(4) 3.523 ? . 2_567
C(24) H(15B) 3.534 ? . 2_567
C(24) H(15C) 3.396 ? . .
C(24) H(24A) 0.980 ? . .
C(24) H(24B) 0.980 ? . .
C(24) H(24C) 0.980 ? . .
C(24) H(39A) 3.390 ? . .
C(25) H(46A) 3.074 ? . .
C(25) H(46B) 3.012 ? . .
C(25) H(37B) 3.549 ? . .
C(25) H(37C) 2.934 ? . .
C(25) H(48B) 3.414 ? . .
C(25) H(39A) 3.442 ? . .
C(26) H(37B) 2.842 ? . .
C(26) H(37C) 2.807 ? . .
C(26) H(39A) 3.060 ? . .
C(26) H(39B) 2.737 ? . .
C(27) H(28) 3.525 ? . 2_666
C(27) H(37B) 3.044 ? . .
C(27) H(48A) 3.163 ? . 2_666
C(27) H(48B) 3.563 ? . 2_666
C(27) H(39B) 2.929 ? . .
C(27) H(49A) 3.563 ? . 1_565
C(28) H(18) 3.273 ? . 2_666
C(28) H(28) 3.331 ? . 2_666
C(28) H(48B) 3.554 ? . 2_666
C(28) H(39B) 3.424 ? . 2_666
C(29) H(18) 3.485 ? . 2_666
C(29) H(28) 3.502 ? . 2_666
C(29) H(46B) 3.244 ? . .
C(29) H(48A) 2.916 ? . .
C(29) H(48B) 3.113 ? . .
C(29) H(23A) 2.873 ? . 2_666
C(29) H(39B) 3.247 ? . 2_666
C(30) H(46A) 3.156 ? . .
C(30) H(46B) 2.652 ? . .
C(30) H(48A) 3.096 ? . .
C(30) H(48B) 2.723 ? . .
C(30) H(23A) 3.258 ? . 2_666
C(31) H(11) 3.365 ? . 2_667
C(31) H(37A) 3.324 ? . .
C(31) H(37B) 2.790 ? . .
C(31) H(37C) 2.760 ? . .
C(31) H(39A) 2.846 ? . .
C(31) H(39B) 2.714 ? . .
C(31) H(39C) 3.314 ? . .
C(31) H(49A) 3.107 ? . 1_565
C(32) H(11) 3.324 ? . 2_667
C(32) H(55) 3.435 ? . 1_565
C(32) H(15A) 3.404 ? . 2_667
C(32) H(15B) 3.585 ? . 2_667
C(32) H(37A) 2.054 ? . .
C(32) H(37B) 2.054 ? . .
C(32) H(37C) 2.054 ? . .
C(32) H(49A) 3.010 ? . 1_565
C(33) H(11) 3.383 ? . 2_667
C(33) H(55) 3.163 ? . 1_565
C(33) H(15B) 3.580 ? . 2_667
C(33) H(37A) 2.555 ? . .
C(33) H(37B) 3.117 ? . .
C(33) H(37C) 3.161 ? . .
C(33) H(38A) 2.870 ? . .
C(33) H(38B) 2.689 ? . .
C(33) H(38C) 3.302 ? . .
C(33) H(49A) 3.130 ? . 1_565
C(34) H(11) 3.527 ? . 2_667
C(34) H(51) 3.202 ? . 2_666
C(34) H(14C) 3.489 ? . 2_667
C(34) H(38A) 2.062 ? . .
C(34) H(38B) 2.062 ? . .
C(34) H(38C) 2.062 ? . .
C(34) H(49A) 3.318 ? . 1_565
C(35) H(11) 3.554 ? . 2_667
C(35) H(51) 3.022 ? . 2_666
C(35) H(52) 3.216 ? . 2_666
C(35) H(39A) 3.059 ? . .
C(35) H(39B) 3.182 ? . .
C(35) H(39C) 2.539 ? . .
C(35) H(14C) 2.992 ? . 2_667
C(35) H(38A) 3.050 ? . .
C(35) H(38B) 3.220 ? . .
C(35) H(38C) 2.578 ? . .
C(35) H(49A) 3.393 ? . 1_565
C(36) H(11) 3.493 ? . 2_667
C(36) H(52) 3.057 ? . 2_666
C(36) H(39A) 2.050 ? . .
C(36) H(39B) 2.050 ? . .
C(36) H(39C) 2.050 ? . .
C(36) H(49A) 3.296 ? . 1_565
C(37) H(5) 3.311 ? . 1_655
C(37) H(55) 3.285 ? . 1_565
C(37) H(15A) 3.247 ? . 2_667
C(37) H(15B) 3.224 ? . 2_667
C(37) H(37A) 0.980 ? . .
C(37) H(37B) 0.980 ? . .
C(37) H(37C) 0.980 ? . .
C(38) H(44) 3.023 ? . 1_565
C(38) H(51) 3.351 ? . 2_666
C(38) H(38A) 0.980 ? . .
C(38) H(38B) 0.980 ? . .
C(38) H(38C) 0.980 ? . .
C(39) H(29) 3.481 ? . 2_666
C(39) H(52) 2.946 ? . 2_666
C(39) H(24A) 3.433 ? . .
C(39) H(39A) 0.980 ? . .
C(39) H(39B) 0.980 ? . .
C(39) H(39C) 0.980 ? . .
C(40) H(46A) 2.911 ? . .
C(40) H(46B) 2.688 ? . .
C(40) H(46C) 3.318 ? . .
C(40) H(48A) 2.908 ? . .
C(40) H(48B) 2.698 ? . .
C(40) H(48C) 3.320 ? . .
C(40) H(23A) 3.172 ? . 2_666
C(41) H(46A) 2.053 ? . .
C(41) H(46B) 2.053 ? . .
C(41) H(46C) 2.053 ? . .
C(41) H(23A) 3.034 ? . 2_666
C(41) H(14B) 3.303 ? . .
C(42) H(61) 3.300 ? . .
C(42) H(46A) 3.014 ? . .
C(42) H(46B) 3.198 ? . .
C(42) H(46C) 2.536 ? . .
C(42) H(47A) 3.132 ? . .
C(42) H(47B) 2.567 ? . .
C(42) H(47C) 3.159 ? . .
C(42) H(14B) 3.455 ? . .
C(42) H(56C) 3.429 ? . 2_757
C(43) H(53) 3.326 ? . .
C(43) H(13A) 3.270 ? . .
C(43) H(47A) 2.046 ? . .
C(43) H(47B) 2.046 ? . .
C(43) H(47C) 2.046 ? . .
C(43) H(56C) 3.565 ? . 2_757
C(44) H(53) 2.991 ? . .
C(44) H(13A) 2.732 ? . .
C(44) H(13B) 3.364 ? . .
C(44) H(47A) 2.792 ? . .
C(44) H(47B) 3.305 ? . .
C(44) H(47C) 2.735 ? . .
C(44) H(48A) 2.995 ? . .
C(44) H(48B) 3.213 ? . .
C(44) H(48C) 2.549 ? . .
C(44) H(38A) 3.357 ? . 1_545
C(45) H(53) 3.179 ? . .
C(45) H(13A) 3.289 ? . .
C(45) H(13B) 3.339 ? . .
C(45) H(48A) 2.055 ? . .
C(45) H(48B) 2.055 ? . .
C(45) H(48C) 2.055 ? . .
C(46) H(5) 3.000 ? . 1_655
C(46) H(22B) 3.308 ? . 1_655
C(46) H(46A) 0.980 ? . .
C(46) H(46B) 0.980 ? . .
C(46) H(46C) 0.980 ? . .
C(46) H(37C) 3.261 ? . .
C(46) H(23A) 3.085 ? . 2_666
C(46) H(14B) 3.250 ? . .
C(47) H(3) 3.098 ? . 2_657
C(47) H(54) 3.446 ? . .
C(47) H(60) 3.141 ? . .
C(47) H(62) 3.575 ? . 2_757
C(47) H(13C) 3.340 ? . 2_657
C(47) H(47A) 0.980 ? . .
C(47) H(47B) 0.980 ? . .
C(47) H(47C) 0.980 ? . .
C(48) H(27) 3.047 ? . 2_666
C(48) H(52) 3.453 ? . .
C(48) H(22C) 3.440 ? . .
C(48) H(13B) 3.110 ? . .
C(48) H(48A) 0.980 ? . .
C(48) H(48B) 0.980 ? . .
C(48) H(48C) 0.980 ? . .
C(48) H(49C) 3.309 ? . 2_656
C(49) H(27) 3.276 ? . 1_545
C(49) H(51) 3.241 ? . 2_656
C(49) H(52) 3.568 ? . 2_656
C(49) H(58) 3.171 ? . 1_554
C(49) H(48A) 3.533 ? . 2_656
C(49) H(48C) 3.401 ? . 2_656
C(49) H(49A) 0.980 ? . .
C(49) H(49B) 0.980 ? . .
C(49) H(49C) 0.980 ? . .
C(50) H(51) 3.291 ? . 2_656
C(50) H(58) 3.152 ? . 1_554
C(50) H(49A) 2.042 ? . .
C(50) H(49B) 2.042 ? . .
C(50) H(49C) 2.042 ? . .
C(50) H(56A) 3.251 ? . 1_554
C(51) H(35) 3.362 ? . 2_666
C(51) H(51) 3.096 ? . 2_656
C(51) H(58) 3.581 ? . 1_554
C(51) H(49A) 2.978 ? . .
C(51) H(49A) 3.276 ? . 2_656
C(51) H(49B) 3.219 ? . .
C(51) H(49C) 2.578 ? . .
C(51) H(49C) 3.498 ? . 2_656
C(51) H(56A) 2.941 ? . 1_554
C(52) H(35) 3.488 ? . 2_666
C(52) H(48A) 3.229 ? . .
C(52) H(39B) 3.581 ? . 2_666
C(52) H(39C) 3.302 ? . 2_666
C(52) H(49A) 3.350 ? . 2_656
C(52) H(49C) 3.558 ? . 2_656
C(52) H(56A) 2.789 ? . 1_554
C(53) H(44) 3.290 ? . .
C(53) H(48A) 3.590 ? . .
C(53) H(56A) 2.952 ? . 1_554
C(53) H(56C) 3.484 ? . 2_757
C(54) H(20) 3.345 ? . 1_645
C(54) H(47C) 3.115 ? . .
C(54) H(23B) 3.264 ? . 1_645
C(54) H(56A) 3.230 ? . 1_554
C(54) H(56C) 3.271 ? . 2_757
C(55) H(20) 3.421 ? . 1_645
C(55) H(33) 3.147 ? . 1_545
C(55) H(58) 3.589 ? . 1_554
C(55) H(23B) 3.096 ? . 1_645
C(55) H(23C) 3.234 ? . 1_645
C(55) H(49A) 2.898 ? . .
C(55) H(49B) 2.628 ? . .
C(55) H(49C) 3.268 ? . .
C(55) H(56A) 3.373 ? . 1_554
C(56) H(20) 3.551 ? . 2_667
C(56) H(35) 3.360 ? . 2_667
C(56) H(54) 3.117 ? . 2_757
C(56) H(39C) 3.396 ? . 2_667
C(56) H(56A) 0.980 ? . .
C(56) H(56B) 0.980 ? . .
C(56) H(56C) 0.980 ? . .
C(57) H(35) 3.175 ? . 2_667
C(57) H(42) 3.090 ? . 2_757
C(57) H(47B) 3.506 ? . 2_757
C(57) H(56A) 2.033 ? . .
C(57) H(56B) 2.033 ? . .
C(57) H(56C) 2.033 ? . .
C(58) H(42) 3.318 ? . 2_757
C(58) H(46C) 3.180 ? . 2_757
C(58) H(23C) 3.369 ? . 1_646
C(58) H(38C) 3.472 ? . 2_667
C(58) H(56A) 2.672 ? . .
C(58) H(56B) 3.272 ? . .
C(58) H(56C) 2.802 ? . .
C(59) H(42) 3.547 ? . 2_757
C(59) H(22B) 3.435 ? . 2_657
C(59) H(46C) 3.021 ? . 2_757
C(59) H(13B) 3.413 ? . 2_657
C(59) H(38C) 3.388 ? . 2_667
C(60) H(42) 3.539 ? . 2_757
C(60) H(46C) 3.592 ? . 2_757
C(60) H(13C) 3.235 ? . 2_657
C(60) H(47A) 3.567 ? . .
C(60) H(47B) 3.432 ? . .
C(60) H(38C) 3.472 ? . 2_667
C(61) H(42) 3.330 ? . 2_757
C(61) H(61) 3.311 ? . 2_757
C(61) H(14B) 3.558 ? . .
C(61) H(14C) 3.158 ? . .
C(62) H(35) 3.357 ? . 2_667
C(62) H(42) 3.095 ? . 2_757
C(62) H(47B) 3.012 ? . 2_757
C(62) H(14C) 2.961 ? . .
C(62) H(56A) 3.191 ? . .
C(62) H(56B) 2.555 ? . .
C(62) H(56C) 3.041 ? . .
H(3) C(24) 3.397 ? . 2_567
H(3) C(47) 3.098 ? . 2_657
H(3) H(60) 2.933 ? . 2_657
H(3) H(15B) 3.162 ? . .
H(3) H(24B) 2.981 ? . 2_567
H(3) H(24C) 2.935 ? . 2_567
H(3) H(13C) 3.014 ? . .
H(3) H(47A) 2.796 ? . 2_657
H(3) H(47B) 2.920 ? . 2_657
H(3) H(47C) 3.054 ? . 2_657
H(4) C(24) 3.523 ? . 2_567
H(4) H(60) 3.319 ? . 2_657
H(4) H(62) 3.480 ? . 1_455
H(4) H(15A) 3.586 ? . 2_567
H(4) H(15C) 3.254 ? . 2_567
H(4) H(24A) 3.378 ? . 2_567
H(4) H(24B) 3.252 ? . 2_567
H(4) H(24C) 3.354 ? . 2_567
H(4) H(46A) 3.178 ? . 1_455
H(4) H(46C) 3.256 ? . 1_455
H(4) H(14B) 3.274 ? . 1_455
H(5) C(15) 3.219 ? . 2_567
H(5) C(37) 3.311 ? . 1_455
H(5) C(46) 3.000 ? . 1_455
H(5) H(15A) 2.947 ? . 2_567
H(5) H(15B) 2.851 ? . 2_567
H(5) H(15C) 3.342 ? . 2_567
H(5) H(22B) 2.812 ? . .
H(5) H(24B) 3.289 ? . .
H(5) H(46A) 2.572 ? . 1_455
H(5) H(46B) 3.062 ? . 1_455
H(5) H(46C) 2.874 ? . 1_455
H(5) H(37A) 3.128 ? . 1_455
H(5) H(37C) 2.649 ? . 1_455
H(9) H(61) 3.338 ? . .
H(9) H(13A) 2.364 ? . .
H(9) H(13B) 3.355 ? . .
H(9) H(13C) 3.327 ? . .
H(9) H(47A) 3.381 ? . .
H(9) H(14B) 2.573 ? . .
H(9) H(14C) 2.912 ? . .
H(9) H(38B) 3.356 ? . 2_667
H(9) H(38C) 3.526 ? . 2_667
H(11) S(2) 2.817 ? . 2_667
H(11) C(31) 3.365 ? . 2_667
H(11) C(32) 3.324 ? . 2_667
H(11) C(33) 3.383 ? . 2_667
H(11) C(34) 3.527 ? . 2_667
H(11) C(35) 3.554 ? . 2_667
H(11) C(36) 3.493 ? . 2_667
H(11) H(11) 3.514 ? . 2_667
H(11) H(15A) 2.352 ? . .
H(11) H(15B) 3.348 ? . .
H(11) H(15C) 3.334 ? . .
H(11) H(14A) 2.401 ? . .
H(11) H(14B) 3.501 ? . .
H(11) H(14C) 3.101 ? . .
H(18) C(18) 3.577 ? . 2_566
H(18) C(22) 3.456 ? . 2_566
H(18) C(28) 3.273 ? . 2_666
H(18) C(29) 3.485 ? . 2_666
H(18) H(18) 3.092 ? . 2_566
H(18) H(28) 3.348 ? . 2_666
H(18) H(22A) 2.309 ? . .
H(18) H(22A) 2.880 ? . 2_566
H(18) H(22B) 3.336 ? . .
H(18) H(22B) 3.374 ? . 2_566
H(18) H(22C) 3.269 ? . .
H(18) H(46B) 3.206 ? . 2_666
H(18) H(37B) 3.258 ? . 2_666
H(18) H(23A) 2.708 ? . .
H(18) H(23C) 2.738 ? . .
H(20) C(54) 3.345 ? . 1_465
H(20) C(55) 3.421 ? . 1_465
H(20) C(56) 3.551 ? . 2_667
H(20) H(54) 2.699 ? . 1_465
H(20) H(55) 2.857 ? . 1_465
H(20) H(24A) 3.163 ? . .
H(20) H(24B) 3.416 ? . .
H(20) H(24C) 2.331 ? . .
H(20) H(37A) 3.576 ? . 1_455
H(20) H(23A) 3.340 ? . .
H(20) H(23B) 2.342 ? . .
H(20) H(23C) 3.309 ? . .
H(20) H(39C) 3.034 ? . .
H(20) H(56B) 2.741 ? . 2_667
H(27) C(48) 3.047 ? . 2_666
H(27) C(49) 3.276 ? . 1_565
H(27) H(29) 3.490 ? . 2_666
H(27) H(52) 3.566 ? . 2_666
H(27) H(22A) 3.380 ? . 2_666
H(27) H(22C) 3.177 ? . 2_666
H(27) H(37B) 3.115 ? . .
H(27) H(48A) 2.389 ? . 2_666
H(27) H(48B) 2.951 ? . 2_666
H(27) H(48C) 3.395 ? . 2_666
H(27) H(39B) 2.907 ? . .
H(27) H(49A) 2.794 ? . 1_565
H(27) H(49B) 3.036 ? . 1_565
H(27) H(49C) 3.501 ? . 1_565
H(28) S(1) 3.547 ? . 2_666
H(28) C(17) 3.242 ? . 2_666
H(28) C(18) 3.189 ? . 2_666
H(28) C(22) 3.595 ? . 2_666
H(28) C(27) 3.525 ? . 2_666
H(28) C(28) 3.331 ? . 2_666
H(28) C(29) 3.502 ? . 2_666
H(28) H(18) 3.348 ? . 2_666
H(28) H(28) 3.591 ? . 2_666
H(28) H(22C) 3.222 ? . 2_666
H(28) H(48A) 3.483 ? . 2_666
H(28) H(48B) 2.932 ? . 2_666
H(28) H(39A) 3.531 ? . 2_666
H(28) H(39B) 2.930 ? . 2_666
H(29) C(19) 3.342 ? . 2_666
H(29) C(23) 3.246 ? . 2_666
H(29) C(39) 3.481 ? . 2_666
H(29) H(27) 3.490 ? . 2_666
H(29) H(52) 3.440 ? . .
H(29) H(53) 3.369 ? . .
H(29) H(46B) 3.584 ? . .
H(29) H(48A) 2.515 ? . .
H(29) H(48B) 3.197 ? . .
H(29) H(23A) 2.516 ? . 2_666
H(29) H(23B) 3.576 ? . 2_666
H(29) H(39B) 2.561 ? . 2_666
H(33) C(12) 3.438 ? . 2_667
H(33) C(55) 3.147 ? . 1_565
H(33) H(55) 2.795 ? . 1_565
H(33) H(15B) 3.224 ? . 2_667
H(33) H(37A) 2.333 ? . .
H(33) H(37B) 3.300 ? . .
H(33) H(37C) 3.347 ? . .
H(33) H(47C) 3.341 ? . 1_565
H(33) H(38A) 2.891 ? . .
H(33) H(38B) 2.559 ? . .
H(33) H(38C) 3.578 ? . .
H(35) C(14) 3.533 ? . 2_667
H(35) C(51) 3.362 ? . 2_666
H(35) C(52) 3.488 ? . 2_666
H(35) C(56) 3.360 ? . 2_667
H(35) C(57) 3.175 ? . 2_667
H(35) C(62) 3.357 ? . 2_667
H(35) H(51) 2.926 ? . 2_666
H(35) H(52) 3.177 ? . 2_666
H(35) H(62) 3.464 ? . 2_667
H(35) H(39A) 3.195 ? . .
H(35) H(39B) 3.393 ? . .
H(35) H(39C) 2.316 ? . .
H(35) H(14C) 2.686 ? . 2_667
H(35) H(38A) 3.185 ? . .
H(35) H(38B) 3.441 ? . .
H(35) H(38C) 2.366 ? . .
H(35) H(56A) 3.087 ? . 2_667
H(35) H(56B) 3.266 ? . 2_667
H(42) C(57) 3.090 ? . 2_757
H(42) C(58) 3.318 ? . 2_757
H(42) C(59) 3.547 ? . 2_757
H(42) C(60) 3.539 ? . 2_757
H(42) C(61) 3.330 ? . 2_757
H(42) C(62) 3.095 ? . 2_757
H(42) H(61) 2.697 ? . .
H(42) H(62) 3.477 ? . 2_757
H(42) H(46A) 3.115 ? . .
H(42) H(46B) 3.418 ? . .
H(42) H(46C) 2.316 ? . .
H(42) H(47A) 3.312 ? . .
H(42) H(47B) 2.357 ? . .
H(42) H(47C) 3.365 ? . .
H(42) H(14B) 3.425 ? . .
H(42) H(56C) 3.314 ? . 2_757
H(44) C(38) 3.023 ? . 1_545
H(44) C(53) 3.290 ? . .
H(44) H(53) 3.202 ? . .
H(44) H(13A) 2.530 ? . .
H(44) H(13B) 3.135 ? . .
H(44) H(47A) 2.745 ? . .
H(44) H(47B) 3.585 ? . .
H(44) H(47C) 2.658 ? . .
H(44) H(48A) 3.090 ? . .
H(44) H(48B) 3.425 ? . .
H(44) H(48C) 2.321 ? . .
H(44) H(38A) 2.417 ? . 1_545
H(44) H(38B) 2.818 ? . 1_545
H(44) H(38C) 3.461 ? . 1_545
H(51) C(34) 3.202 ? . 2_666
H(51) C(35) 3.022 ? . 2_666
H(51) C(38) 3.351 ? . 2_666
H(51) C(49) 3.241 ? . 2_656
H(51) C(50) 3.291 ? . 2_656
H(51) C(51) 3.096 ? . 2_656
H(51) H(35) 2.926 ? . 2_666
H(51) H(51) 2.823 ? . 2_656
H(51) H(38A) 2.930 ? . 2_666
H(51) H(38C) 3.407 ? . 2_666
H(51) H(49A) 3.091 ? . .
H(51) H(49A) 2.744 ? . 2_656
H(51) H(49B) 3.473 ? . .
H(51) H(49C) 2.392 ? . .
H(51) H(49C) 3.262 ? . 2_656
H(51) H(56A) 3.384 ? . 1_554
H(52) C(35) 3.216 ? . 2_666
H(52) C(36) 3.057 ? . 2_666
H(52) C(39) 2.946 ? . 2_666
H(52) C(48) 3.453 ? . .
H(52) C(49) 3.568 ? . 2_656
H(52) H(27) 3.566 ? . 2_666
H(52) H(29) 3.440 ? . .
H(52) H(35) 3.177 ? . 2_666
H(52) H(48A) 2.642 ? . .
H(52) H(39B) 2.708 ? . 2_666
H(52) H(39C) 2.699 ? . 2_666
H(52) H(49A) 2.886 ? . 2_656
H(52) H(49C) 3.362 ? . 2_656
H(52) H(56A) 3.173 ? . 1_554
H(53) C(23) 3.513 ? . 2_666
H(53) C(43) 3.326 ? . .
H(53) C(44) 2.991 ? . .
H(53) C(45) 3.179 ? . .
H(53) H(29) 3.369 ? . .
H(53) H(44) 3.202 ? . .
H(53) H(47C) 3.599 ? . .
H(53) H(48A) 3.348 ? . .
H(53) H(23A) 3.171 ? . 2_666
H(53) H(23B) 2.950 ? . 2_666
H(53) H(56A) 3.411 ? . 1_554
H(53) H(56C) 2.996 ? . 2_757
H(54) C(20) 3.507 ? . 1_645
H(54) C(47) 3.446 ? . .
H(54) C(56) 3.117 ? . 2_757
H(54) H(20) 2.699 ? . 1_645
H(54) H(47C) 2.626 ? . .
H(54) H(23B) 3.126 ? . 1_645
H(54) H(56A) 3.575 ? . 2_757
H(54) H(56B) 2.862 ? . 2_757
H(54) H(56C) 2.539 ? . 2_757
H(55) C(19) 3.149 ? . 1_645
H(55) C(20) 3.081 ? . 1_645
H(55) C(23) 3.069 ? . 1_645
H(55) C(32) 3.435 ? . 1_545
H(55) C(33) 3.163 ? . 1_545
H(55) C(37) 3.285 ? . 1_545
H(55) H(20) 2.857 ? . 1_645
H(55) H(33) 2.795 ? . 1_545
H(55) H(37A) 2.884 ? . 1_545
H(55) H(37B) 3.127 ? . 1_545
H(55) H(23B) 2.832 ? . 1_645
H(55) H(23C) 2.818 ? . 1_645
H(55) H(49A) 2.948 ? . .
H(55) H(49B) 2.482 ? . .
H(55) H(49C) 3.543 ? . .
H(58) C(23) 3.326 ? . 1_646
H(58) C(49) 3.171 ? . 1_556
H(58) C(50) 3.152 ? . 1_556
H(58) C(51) 3.581 ? . 1_556
H(58) C(55) 3.589 ? . 1_556
H(58) H(22B) 3.294 ? . 2_657
H(58) H(46C) 3.312 ? . 2_757
H(58) H(23B) 3.353 ? . 1_646
H(58) H(23C) 2.577 ? . 1_646
H(58) H(49B) 2.854 ? . 1_556
H(58) H(49C) 3.046 ? . 1_556
H(58) H(56A) 2.551 ? . .
H(58) H(56B) 3.552 ? . .
H(58) H(56C) 2.812 ? . .
H(59) C(3) 3.572 ? . 2_657
H(59) C(4) 3.409 ? . 2_657
H(59) C(5) 3.471 ? . 2_657
H(59) C(13) 3.576 ? . 2_657
H(59) C(22) 3.295 ? . 2_657
H(59) H(22B) 2.760 ? . 2_657
H(59) H(22C) 2.940 ? . 2_657
H(59) H(46C) 3.055 ? . 2_757
H(59) H(13B) 2.852 ? . 2_657
H(59) H(13C) 3.421 ? . 2_657
H(60) C(3) 3.093 ? . 2_657
H(60) C(4) 3.324 ? . 2_657
H(60) C(13) 3.355 ? . 2_657
H(60) C(47) 3.141 ? . .
H(60) H(3) 2.933 ? . 2_657
H(60) H(4) 3.319 ? . 2_657
H(60) H(13B) 3.250 ? . 2_657
H(60) H(13C) 2.602 ? . 2_657
H(60) H(47A) 2.728 ? . .
H(60) H(47B) 2.680 ? . .
H(61) C(14) 3.465 ? . .
H(61) C(42) 3.300 ? . .
H(61) C(61) 3.311 ? . 2_757
H(61) H(9) 3.338 ? . .
H(61) H(42) 2.697 ? . .
H(61) H(61) 3.104 ? . 2_757
H(61) H(47B) 3.122 ? . .
H(61) H(14B) 3.004 ? . .
H(61) H(14C) 3.046 ? . .
H(62) C(14) 3.450 ? . .
H(62) C(47) 3.575 ? . 2_757
H(62) H(4) 3.480 ? . 1_655
H(62) H(35) 3.464 ? . 2_667
H(62) H(42) 3.477 ? . 2_757
H(62) H(24C) 3.271 ? . 2_667
H(62) H(47B) 2.674 ? . 2_757
H(62) H(14B) 3.402 ? . .
H(62) H(14C) 2.706 ? . .
H(62) H(56A) 3.429 ? . .
H(62) H(56B) 2.364 ? . .
H(62) H(56C) 3.215 ? . .
H(15A) S(2) 2.960 ? . 2_667
H(15A) C(5) 3.591 ? . 2_567
H(15A) C(7) 3.352 ? . .
H(15A) C(11) 2.562 ? . .
H(15A) C(12) 2.049 ? . .
H(15A) C(15) 0.980 ? . .
H(15A) C(32) 3.404 ? . 2_667
H(15A) C(37) 3.247 ? . 2_667
H(15A) H(4) 3.586 ? . 2_567
H(15A) H(5) 2.947 ? . 2_567
H(15A) H(11) 2.352 ? . .
H(15A) H(15B) 1.600 ? . .
H(15A) H(15C) 1.600 ? . .
H(15A) H(46A) 3.166 ? . 2_667
H(15A) H(37A) 3.287 ? . 2_667
H(15A) H(37C) 2.677 ? . 2_667
H(15A) H(14A) 2.884 ? . 2_667
H(15A) H(14B) 3.528 ? . 2_667
H(15B) C(2) 2.935 ? . .
H(15B) C(3) 3.151 ? . .
H(15B) C(5) 3.255 ? . 2_567
H(15B) C(7) 2.807 ? . .
H(15B) C(11) 3.162 ? . .
H(15B) C(12) 2.049 ? . .
H(15B) C(15) 0.980 ? . .
H(15B) C(24) 3.534 ? . 2_567
H(15B) C(32) 3.585 ? . 2_667
H(15B) C(33) 3.580 ? . 2_667
H(15B) C(37) 3.224 ? . 2_667
H(15B) H(3) 3.162 ? . .
H(15B) H(5) 2.851 ? . 2_567
H(15B) H(11) 3.348 ? . .
H(15B) H(33) 3.224 ? . 2_667
H(15B) H(15A) 1.600 ? . .
H(15B) H(15C) 1.600 ? . .
H(15B) H(24B) 2.696 ? . 2_567
H(15B) H(37A) 2.783 ? . 2_667
H(15B) H(37C) 2.994 ? . 2_667
H(15C) Ni(1) 3.300 ? . .
H(15C) S(1) 3.320 ? . .
H(15C) C(1) 2.921 ? . .
H(15C) C(2) 2.762 ? . .
H(15C) C(3) 3.479 ? . .
H(15C) C(4) 3.533 ? . 2_567
H(15C) C(5) 3.593 ? . 2_567
H(15C) C(7) 2.787 ? . .
H(15C) C(11) 3.135 ? . .
H(15C) C(12) 2.049 ? . .
H(15C) C(15) 0.980 ? . .
H(15C) C(24) 3.396 ? . .
H(15C) H(4) 3.254 ? . 2_567
H(15C) H(5) 3.342 ? . 2_567
H(15C) H(11) 3.334 ? . .
H(15C) H(15A) 1.600 ? . .
H(15C) H(15B) 1.600 ? . .
H(15C) H(24A) 2.735 ? . .
H(15C) H(24B) 3.167 ? . .
H(15C) H(14A) 3.026 ? . 2_667
H(22A) C(16) 3.322 ? . .
H(22A) C(17) 2.057 ? . .
H(22A) C(18) 2.543 ? . .
H(22A) C(18) 3.361 ? . 2_566
H(22A) C(22) 0.980 ? . .
H(22A) H(18) 2.309 ? . .
H(22A) H(18) 2.880 ? . 2_566
H(22A) H(27) 3.380 ? . 2_666
H(22A) H(22B) 1.600 ? . .
H(22A) H(22C) 1.600 ? . .
H(22A) H(37B) 2.958 ? . 2_666
H(22A) H(23C) 2.830 ? . 2_566
H(22A) H(49B) 2.662 ? . 2_656
H(22B) C(5) 2.917 ? . .
H(22B) C(6) 2.813 ? . .
H(22B) C(16) 2.757 ? . .
H(22B) C(17) 2.057 ? . .
H(22B) C(18) 3.158 ? . .
H(22B) C(22) 0.980 ? . .
H(22B) C(46) 3.308 ? . 1_455
H(22B) C(59) 3.435 ? . 2_657
H(22B) H(5) 2.812 ? . .
H(22B) H(18) 3.336 ? . .
H(22B) H(18) 3.374 ? . 2_566
H(22B) H(58) 3.294 ? . 2_657
H(22B) H(59) 2.760 ? . 2_657
H(22B) H(22A) 1.600 ? . .
H(22B) H(22C) 1.600 ? . .
H(22B) H(46B) 2.891 ? . 1_455
H(22B) H(46C) 2.885 ? . 1_455
H(22B) H(23C) 2.979 ? . 2_566
H(22B) H(49B) 3.454 ? . 2_656
H(22C) C(1) 3.325 ? . .
H(22C) C(6) 2.933 ? . .
H(22C) C(16) 2.796 ? . .
H(22C) C(17) 2.057 ? . .
H(22C) C(18) 3.101 ? . .
H(22C) C(22) 0.980 ? . .
H(22C) C(48) 3.440 ? . .
H(22C) H(18) 3.269 ? . .
H(22C) H(27) 3.177 ? . 2_666
H(22C) H(28) 3.222 ? . 2_666
H(22C) H(59) 2.940 ? . 2_657
H(22C) H(22A) 1.600 ? . .
H(22C) H(22B) 1.600 ? . .
H(22C) H(48B) 2.973 ? . .
H(22C) H(48C) 3.161 ? . .
H(22C) H(49B) 2.868 ? . 2_656
H(22C) H(49C) 3.550 ? . 2_656
H(24A) S(1) 3.074 ? . .
H(24A) C(1) 3.087 ? . .
H(24A) C(6) 3.043 ? . .
H(24A) C(16) 2.872 ? . .
H(24A) C(20) 3.043 ? . .
H(24A) C(21) 2.050 ? . .
H(24A) C(24) 0.980 ? . .
H(24A) C(39) 3.433 ? . .
H(24A) H(4) 3.378 ? . 2_567
H(24A) H(20) 3.163 ? . .
H(24A) H(15C) 2.735 ? . .
H(24A) H(24B) 1.600 ? . .
H(24A) H(24C) 1.600 ? . .
H(24A) H(39A) 2.729 ? . .
H(24A) H(39C) 3.255 ? . .
H(24A) H(14A) 3.454 ? . 2_667
H(24B) C(1) 3.265 ? . .
H(24B) C(3) 3.162 ? . 2_567
H(24B) C(4) 3.308 ? . 2_567
H(24B) C(5) 3.085 ? . .
H(24B) C(6) 2.681 ? . .
H(24B) C(16) 2.696 ? . .
H(24B) C(20) 3.201 ? . .
H(24B) C(21) 2.050 ? . .
H(24B) C(24) 0.980 ? . .
H(24B) H(3) 2.981 ? . 2_567
H(24B) H(4) 3.252 ? . 2_567
H(24B) H(5) 3.289 ? . .
H(24B) H(20) 3.416 ? . .
H(24B) H(15B) 2.696 ? . 2_567
H(24B) H(15C) 3.167 ? . .
H(24B) H(24A) 1.600 ? . .
H(24B) H(24C) 1.600 ? . .
H(24B) H(37A) 3.430 ? . 1_455
H(24C) C(3) 3.497 ? . 2_567
H(24C) C(16) 3.313 ? . .
H(24C) C(20) 2.553 ? . .
H(24C) C(21) 2.050 ? . .
H(24C) C(24) 0.980 ? . .
H(24C) H(3) 2.935 ? . 2_567
H(24C) H(4) 3.354 ? . 2_567
H(24C) H(20) 2.331 ? . .
H(24C) H(62) 3.271 ? . 2_667
H(24C) H(24A) 1.600 ? . .
H(24C) H(24B) 1.600 ? . .
H(24C) H(47C) 3.485 ? . 1_465
H(24C) H(39C) 3.563 ? . .
H(24C) H(56B) 2.999 ? . 2_667
H(46A) S(2) 2.782 ? . .
H(46A) C(4) 3.597 ? . 1_655
H(46A) C(5) 3.301 ? . 1_655
H(46A) C(14) 3.450 ? . .
H(46A) C(25) 3.074 ? . .
H(46A) C(30) 3.156 ? . .
H(46A) C(40) 2.911 ? . .
H(46A) C(41) 2.053 ? . .
H(46A) C(42) 3.014 ? . .
H(46A) C(46) 0.980 ? . .
H(46A) H(4) 3.178 ? . 1_655
H(46A) H(5) 2.572 ? . 1_655
H(46A) H(42) 3.115 ? . .
H(46A) H(15A) 3.166 ? . 2_667
H(46A) H(46B) 1.600 ? . .
H(46A) H(46C) 1.600 ? . .
H(46A) H(37C) 2.804 ? . .
H(46A) H(14A) 3.555 ? . .
H(46A) H(14B) 2.599 ? . .
H(46B) S(2) 3.599 ? . .
H(46B) C(23) 3.236 ? . 2_666
H(46B) C(25) 3.012 ? . .
H(46B) C(29) 3.244 ? . .
H(46B) C(30) 2.652 ? . .
H(46B) C(40) 2.688 ? . .
H(46B) C(41) 2.053 ? . .
H(46B) C(42) 3.198 ? . .
H(46B) C(46) 0.980 ? . .
H(46B) H(5) 3.062 ? . 1_655
H(46B) H(18) 3.206 ? . 2_666
H(46B) H(29) 3.584 ? . .
H(46B) H(42) 3.418 ? . .
H(46B) H(22B) 2.891 ? . 1_655
H(46B) H(46A) 1.600 ? . .
H(46B) H(46C) 1.600 ? . .
H(46B) H(37B) 3.563 ? . .
H(46B) H(37C) 2.824 ? . .
H(46B) H(23A) 2.527 ? . 2_666
H(46B) H(23C) 3.116 ? . 2_666
H(46C) C(4) 3.492 ? . 1_655
H(46C) C(5) 3.287 ? . 1_655
H(46C) C(40) 3.318 ? . .
H(46C) C(41) 2.053 ? . .
H(46C) C(42) 2.536 ? . .
H(46C) C(46) 0.980 ? . .
H(46C) C(58) 3.180 ? . 2_757
H(46C) C(59) 3.021 ? . 2_757
H(46C) C(60) 3.592 ? . 2_757
H(46C) H(4) 3.256 ? . 1_655
H(46C) H(5) 2.874 ? . 1_655
H(46C) H(42) 2.316 ? . .
H(46C) H(58) 3.312 ? . 2_757
H(46C) H(59) 3.055 ? . 2_757
H(46C) H(22B) 2.885 ? . 1_655
H(46C) H(46A) 1.600 ? . .
H(46C) H(46B) 1.600 ? . .
H(46C) H(23A) 3.295 ? . 2_666
H(46C) H(23C) 3.473 ? . 2_666
H(46C) H(14B) 3.482 ? . .
H(13A) C(7) 3.334 ? . .
H(13A) C(8) 2.055 ? . .
H(13A) C(9) 2.573 ? . .
H(13A) C(13) 0.980 ? . .
H(13A) C(43) 3.270 ? . .
H(13A) C(44) 2.732 ? . .
H(13A) C(45) 3.289 ? . .
H(13A) H(9) 2.364 ? . .
H(13A) H(44) 2.530 ? . .
H(13A) H(13A) 3.487 ? . 2_657
H(13A) H(13B) 1.600 ? . .
H(13A) H(13C) 1.600 ? . .
H(13A) H(13C) 3.421 ? . 2_657
H(13A) H(47A) 3.131 ? . .
H(13A) H(48C) 3.250 ? . .
H(13A) H(38B) 3.289 ? . 1_545
H(13B) Ni(1) 3.460 ? . .
H(13B) S(1) 3.596 ? . .
H(13B) C(1) 3.160 ? . .
H(13B) C(2) 2.759 ? . .
H(13B) C(3) 3.392 ? . .
H(13B) C(7) 2.740 ? . .
H(13B) C(8) 2.055 ? . .
H(13B) C(9) 3.152 ? . .
H(13B) C(13) 0.980 ? . .
H(13B) C(44) 3.364 ? . .
H(13B) C(45) 3.339 ? . .
H(13B) C(48) 3.110 ? . .
H(13B) C(59) 3.413 ? . 2_657
H(13B) H(9) 3.355 ? . .
H(13B) H(44) 3.135 ? . .
H(13B) H(59) 2.852 ? . 2_657
H(13B) H(60) 3.250 ? . 2_657
H(13B) H(13A) 1.600 ? . .
H(13B) H(13C) 1.600 ? . .
H(13B) H(48B) 3.093 ? . .
H(13B) H(48C) 2.567 ? . .
H(13C) C(2) 3.030 ? . .
H(13C) C(3) 3.188 ? . .
H(13C) C(7) 2.802 ? . .
H(13C) C(8) 2.055 ? . .
H(13C) C(9) 3.139 ? . .
H(13C) C(13) 0.980 ? . .
H(13C) C(47) 3.340 ? . 2_657
H(13C) C(60) 3.235 ? . 2_657
H(13C) H(3) 3.014 ? . .
H(13C) H(9) 3.327 ? . .
H(13C) H(59) 3.421 ? . 2_657
H(13C) H(60) 2.602 ? . 2_657
H(13C) H(13A) 1.600 ? . .
H(13C) H(13A) 3.421 ? . 2_657
H(13C) H(13B) 1.600 ? . .
H(13C) H(47A) 2.382 ? . 2_657
H(13C) H(38B) 3.556 ? . 2_667
H(37A) C(15) 3.444 ? . 2_667
H(37A) C(16) 3.244 ? . 1_655
H(37A) C(17) 3.571 ? . 1_655
H(37A) C(19) 3.532 ? . 1_655
H(37A) C(20) 3.184 ? . 1_655
H(37A) C(21) 3.035 ? . 1_655
H(37A) C(31) 3.324 ? . .
H(37A) C(32) 2.054 ? . .
H(37A) C(33) 2.555 ? . .
H(37A) C(37) 0.980 ? . .
H(37A) H(5) 3.128 ? . 1_655
H(37A) H(20) 3.576 ? . 1_655
H(37A) H(33) 2.333 ? . .
H(37A) H(55) 2.884 ? . 1_565
H(37A) H(15A) 3.287 ? . 2_667
H(37A) H(15B) 2.783 ? . 2_667
H(37A) H(24B) 3.430 ? . 1_655
H(37A) H(37B) 1.600 ? . .
H(37A) H(37C) 1.600 ? . .
H(37B) C(18) 3.512 ? . 1_655
H(37B) C(25) 3.549 ? . .
H(37B) C(26) 2.842 ? . .
H(37B) C(27) 3.044 ? . .
H(37B) C(31) 2.790 ? . .
H(37B) C(32) 2.054 ? . .
H(37B) C(33) 3.117 ? . .
H(37B) C(37) 0.980 ? . .
H(37B) H(18) 3.258 ? . 2_666
H(37B) H(27) 3.115 ? . .
H(37B) H(33) 3.300 ? . .
H(37B) H(55) 3.127 ? . 1_565
H(37B) H(22A) 2.958 ? . 2_666
H(37B) H(46B) 3.563 ? . .
H(37B) H(37A) 1.600 ? . .
H(37B) H(37C) 1.600 ? . .
H(37B) H(49A) 3.400 ? . 1_565
H(37B) H(49B) 3.058 ? . 1_565
H(37C) S(2) 3.143 ? . .
H(37C) C(5) 3.561 ? . 1_655
H(37C) C(15) 3.271 ? . 2_667
H(37C) C(25) 2.934 ? . .
H(37C) C(26) 2.807 ? . .
H(37C) C(31) 2.760 ? . .
H(37C) C(32) 2.054 ? . .
H(37C) C(33) 3.161 ? . .
H(37C) C(37) 0.980 ? . .
H(37C) C(46) 3.261 ? . .
H(37C) H(5) 2.649 ? . 1_655
H(37C) H(33) 3.347 ? . .
H(37C) H(15A) 2.677 ? . 2_667
H(37C) H(15B) 2.994 ? . 2_667
H(37C) H(46A) 2.804 ? . .
H(37C) H(46B) 2.824 ? . .
H(37C) H(37A) 1.600 ? . .
H(37C) H(37B) 1.600 ? . .
H(47A) C(3) 3.560 ? . 2_657
H(47A) C(13) 3.311 ? . 2_657
H(47A) C(42) 3.132 ? . .
H(47A) C(43) 2.046 ? . .
H(47A) C(44) 2.792 ? . .
H(47A) C(47) 0.980 ? . .
H(47A) C(60) 3.567 ? . .
H(47A) H(3) 2.796 ? . 2_657
H(47A) H(9) 3.381 ? . .
H(47A) H(42) 3.312 ? . .
H(47A) H(44) 2.745 ? . .
H(47A) H(60) 2.728 ? . .
H(47A) H(13A) 3.131 ? . .
H(47A) H(13C) 2.382 ? . 2_657
H(47A) H(47B) 1.600 ? . .
H(47A) H(47C) 1.600 ? . .
H(47A) H(38B) 3.127 ? . 1_545
H(47B) C(42) 2.567 ? . .
H(47B) C(43) 2.046 ? . .
H(47B) C(44) 3.305 ? . .
H(47B) C(47) 0.980 ? . .
H(47B) C(57) 3.506 ? . 2_757
H(47B) C(60) 3.432 ? . .
H(47B) C(62) 3.012 ? . 2_757
H(47B) H(3) 2.920 ? . 2_657
H(47B) H(42) 2.357 ? . .
H(47B) H(44) 3.585 ? . .
H(47B) H(60) 2.680 ? . .
H(47B) H(61) 3.122 ? . .
H(47B) H(62) 2.674 ? . 2_757
H(47B) H(47A) 1.600 ? . .
H(47B) H(47C) 1.600 ? . .
H(47B) H(56B) 3.419 ? . 2_757
H(47B) H(56C) 3.416 ? . 2_757
H(47C) C(42) 3.159 ? . .
H(47C) C(43) 2.046 ? . .
H(47C) C(44) 2.735 ? . .
H(47C) C(47) 0.980 ? . .
H(47C) C(54) 3.115 ? . .
H(47C) H(3) 3.054 ? . 2_657
H(47C) H(33) 3.341 ? . 1_545
H(47C) H(42) 3.365 ? . .
H(47C) H(44) 2.658 ? . .
H(47C) H(53) 3.599 ? . .
H(47C) H(54) 2.626 ? . .
H(47C) H(24C) 3.485 ? . 1_645
H(47C) H(47A) 1.600 ? . .
H(47C) H(47B) 1.600 ? . .
H(47C) H(38B) 3.320 ? . 1_545
H(47C) H(56B) 3.497 ? . 2_757
H(47C) H(56C) 3.384 ? . 2_757
H(48A) C(27) 3.163 ? . 2_666
H(48A) C(29) 2.916 ? . .
H(48A) C(30) 3.096 ? . .
H(48A) C(40) 2.908 ? . .
H(48A) C(44) 2.995 ? . .
H(48A) C(45) 2.055 ? . .
H(48A) C(48) 0.980 ? . .
H(48A) C(49) 3.533 ? . 2_656
H(48A) C(52) 3.229 ? . .
H(48A) C(53) 3.590 ? . .
H(48A) H(27) 2.389 ? . 2_666
H(48A) H(28) 3.483 ? . 2_666
H(48A) H(29) 2.515 ? . .
H(48A) H(44) 3.090 ? . .
H(48A) H(52) 2.642 ? . .
H(48A) H(53) 3.348 ? . .
H(48A) H(48B) 1.600 ? . .
H(48A) H(48C) 1.600 ? . .
H(48A) H(39B) 3.334 ? . 2_666
H(48A) H(49A) 3.264 ? . 2_656
H(48A) H(49C) 3.089 ? . 2_656
H(48B) S(1) 2.850 ? . .
H(48B) C(25) 3.414 ? . .
H(48B) C(27) 3.563 ? . 2_666
H(48B) C(28) 3.554 ? . 2_666
H(48B) C(29) 3.113 ? . .
H(48B) C(30) 2.723 ? . .
H(48B) C(40) 2.698 ? . .
H(48B) C(44) 3.213 ? . .
H(48B) C(45) 2.055 ? . .
H(48B) C(48) 0.980 ? . .
H(48B) H(27) 2.951 ? . 2_666
H(48B) H(28) 2.932 ? . 2_666
H(48B) H(29) 3.197 ? . .
H(48B) H(44) 3.425 ? . .
H(48B) H(22C) 2.973 ? . .
H(48B) H(13B) 3.093 ? . .
H(48B) H(48A) 1.600 ? . .
H(48B) H(48C) 1.600 ? . .
H(48C) C(13) 3.323 ? . .
H(48C) C(40) 3.320 ? . .
H(48C) C(44) 2.549 ? . .
H(48C) C(45) 2.055 ? . .
H(48C) C(48) 0.980 ? . .
H(48C) C(49) 3.401 ? . 2_656
H(48C) H(27) 3.395 ? . 2_666
H(48C) H(44) 2.321 ? . .
H(48C) H(22C) 3.161 ? . .
H(48C) H(13A) 3.250 ? . .
H(48C) H(13B) 2.567 ? . .
H(48C) H(48A) 1.600 ? . .
H(48C) H(48B) 1.600 ? . .
H(48C) H(38A) 3.301 ? . 1_545
H(48C) H(49A) 3.579 ? . 2_656
H(48C) H(49B) 3.510 ? . 2_656
H(48C) H(49C) 2.656 ? . 2_656
H(23A) C(18) 2.764 ? . .
H(23A) C(19) 2.052 ? . .
H(23A) C(20) 3.149 ? . .
H(23A) C(23) 0.980 ? . .
H(23A) C(29) 2.873 ? . 2_666
H(23A) C(30) 3.258 ? . 2_666
H(23A) C(40) 3.172 ? . 2_666
H(23A) C(41) 3.034 ? . 2_666
H(23A) C(46) 3.085 ? . 2_666
H(23A) H(18) 2.708 ? . .
H(23A) H(20) 3.340 ? . .
H(23A) H(29) 2.516 ? . 2_666
H(23A) H(53) 3.171 ? . 2_666
H(23A) H(46B) 2.527 ? . 2_666
H(23A) H(46C) 3.295 ? . 2_666
H(23A) H(23B) 1.600 ? . .
H(23A) H(23C) 1.600 ? . .
H(23B) C(18) 3.315 ? . .
H(23B) C(19) 2.052 ? . .
H(23B) C(20) 2.565 ? . .
H(23B) C(23) 0.980 ? . .
H(23B) C(54) 3.264 ? . 1_465
H(23B) C(55) 3.096 ? . 1_465
H(23B) H(20) 2.342 ? . .
H(23B) H(29) 3.576 ? . 2_666
H(23B) H(53) 2.950 ? . 2_666
H(23B) H(54) 3.126 ? . 1_465
H(23B) H(55) 2.832 ? . 1_465
H(23B) H(58) 3.353 ? . 1_464
H(23B) H(23A) 1.600 ? . .
H(23B) H(23C) 1.600 ? . .
H(23B) H(56A) 3.501 ? . 1_464
H(23B) H(56C) 3.008 ? . 1_464
H(23C) C(18) 2.791 ? . .
H(23C) C(19) 2.052 ? . .
H(23C) C(20) 3.135 ? . .
H(23C) C(22) 3.343 ? . 2_566
H(23C) C(23) 0.980 ? . .
H(23C) C(55) 3.234 ? . 1_465
H(23C) C(58) 3.369 ? . 1_464
H(23C) H(18) 2.738 ? . .
H(23C) H(20) 3.309 ? . .
H(23C) H(55) 2.818 ? . 1_465
H(23C) H(58) 2.577 ? . 1_464
H(23C) H(22A) 2.830 ? . 2_566
H(23C) H(22B) 2.979 ? . 2_566
H(23C) H(46B) 3.116 ? . 2_666
H(23C) H(46C) 3.473 ? . 2_666
H(23C) H(23A) 1.600 ? . .
H(23C) H(23B) 1.600 ? . .
H(23C) H(49B) 3.019 ? . 1_465
H(23C) H(56C) 3.586 ? . 1_464
H(39A) S(1) 2.689 ? . .
H(39A) C(20) 3.588 ? . .
H(39A) C(21) 3.329 ? . .
H(39A) C(24) 3.390 ? . .
H(39A) C(25) 3.442 ? . .
H(39A) C(26) 3.060 ? . .
H(39A) C(31) 2.846 ? . .
H(39A) C(35) 3.059 ? . .
H(39A) C(36) 2.050 ? . .
H(39A) C(39) 0.980 ? . .
H(39A) H(28) 3.531 ? . 2_666
H(39A) H(35) 3.195 ? . .
H(39A) H(24A) 2.729 ? . .
H(39A) H(39B) 1.600 ? . .
H(39A) H(39C) 1.600 ? . .
H(39B) C(26) 2.737 ? . .
H(39B) C(27) 2.929 ? . .
H(39B) C(28) 3.424 ? . 2_666
H(39B) C(29) 3.247 ? . 2_666
H(39B) C(31) 2.714 ? . .
H(39B) C(35) 3.182 ? . .
H(39B) C(36) 2.050 ? . .
H(39B) C(39) 0.980 ? . .
H(39B) C(52) 3.581 ? . 2_666
H(39B) H(27) 2.907 ? . .
H(39B) H(28) 2.930 ? . 2_666
H(39B) H(29) 2.561 ? . 2_666
H(39B) H(35) 3.393 ? . .
H(39B) H(52) 2.708 ? . 2_666
H(39B) H(48A) 3.334 ? . 2_666
H(39B) H(39A) 1.600 ? . .
H(39B) H(39C) 1.600 ? . .
H(39C) C(20) 3.298 ? . .
H(39C) C(21) 3.589 ? . .
H(39C) C(31) 3.314 ? . .
H(39C) C(35) 2.539 ? . .
H(39C) C(36) 2.050 ? . .
H(39C) C(39) 0.980 ? . .
H(39C) C(52) 3.302 ? . 2_666
H(39C) C(56) 3.396 ? . 2_667
H(39C) H(20) 3.034 ? . .
H(39C) H(35) 2.316 ? . .
H(39C) H(52) 2.699 ? . 2_666
H(39C) H(24A) 3.255 ? . .
H(39C) H(24C) 3.563 ? . .
H(39C) H(39A) 1.600 ? . .
H(39C) H(39B) 1.600 ? . .
H(39C) H(56A) 3.135 ? . 2_667
H(39C) H(56B) 2.823 ? . 2_667
H(14A) S(2) 3.381 ? . .
H(14A) C(9) 3.312 ? . .
H(14A) C(10) 2.040 ? . .
H(14A) C(11) 2.574 ? . .
H(14A) C(14) 0.980 ? . .
H(14A) C(15) 3.364 ? . 2_667
H(14A) H(11) 2.401 ? . .
H(14A) H(15A) 2.884 ? . 2_667
H(14A) H(15C) 3.026 ? . 2_667
H(14A) H(24A) 3.454 ? . 2_667
H(14A) H(46A) 3.555 ? . .
H(14A) H(14B) 1.600 ? . .
H(14A) H(14C) 1.600 ? . .
H(14B) Ni(1) 3.491 ? . .
H(14B) S(2) 3.264 ? . .
H(14B) C(9) 2.674 ? . .
H(14B) C(10) 2.040 ? . .
H(14B) C(11) 3.239 ? . .
H(14B) C(14) 0.980 ? . .
H(14B) C(41) 3.303 ? . .
H(14B) C(42) 3.455 ? . .
H(14B) C(46) 3.250 ? . .
H(14B) C(61) 3.558 ? . .
H(14B) H(4) 3.274 ? . 1_655
H(14B) H(9) 2.573 ? . .
H(14B) H(11) 3.501 ? . .
H(14B) H(42) 3.425 ? . .
H(14B) H(61) 3.004 ? . .
H(14B) H(62) 3.402 ? . .
H(14B) H(15A) 3.528 ? . 2_667
H(14B) H(46A) 2.599 ? . .
H(14B) H(46C) 3.482 ? . .
H(14B) H(14A) 1.600 ? . .
H(14B) H(14C) 1.600 ? . .
H(14C) C(9) 2.895 ? . .
H(14C) C(10) 2.040 ? . .
H(14C) C(11) 3.010 ? . .
H(14C) C(14) 0.980 ? . .
H(14C) C(34) 3.489 ? . 2_667
H(14C) C(35) 2.992 ? . 2_667
H(14C) C(61) 3.158 ? . .
H(14C) C(62) 2.961 ? . .
H(14C) H(9) 2.912 ? . .
H(14C) H(11) 3.101 ? . .
H(14C) H(35) 2.686 ? . 2_667
H(14C) H(61) 3.046 ? . .
H(14C) H(62) 2.706 ? . .
H(14C) H(14A) 1.600 ? . .
H(14C) H(14B) 1.600 ? . .
H(14C) H(38C) 3.259 ? . 2_667
H(38A) C(33) 2.870 ? . .
H(38A) C(34) 2.062 ? . .
H(38A) C(35) 3.050 ? . .
H(38A) C(38) 0.980 ? . .
H(38A) C(44) 3.357 ? . 1_565
H(38A) H(33) 2.891 ? . .
H(38A) H(35) 3.185 ? . .
H(38A) H(44) 2.417 ? . 1_565
H(38A) H(51) 2.930 ? . 2_666
H(38A) H(48C) 3.301 ? . 1_565
H(38A) H(38B) 1.600 ? . .
H(38A) H(38C) 1.600 ? . .
H(38A) H(49C) 3.126 ? . 2_666
H(38B) C(8) 3.237 ? . 2_667
H(38B) C(9) 3.126 ? . 2_667
H(38B) C(10) 3.490 ? . 2_667
H(38B) C(33) 2.689 ? . .
H(38B) C(34) 2.062 ? . .
H(38B) C(35) 3.220 ? . .
H(38B) C(38) 0.980 ? . .
H(38B) H(9) 3.356 ? . 2_667
H(38B) H(33) 2.559 ? . .
H(38B) H(35) 3.441 ? . .
H(38B) H(44) 2.818 ? . 1_565
H(38B) H(13A) 3.289 ? . 1_565
H(38B) H(13C) 3.556 ? . 2_667
H(38B) H(47A) 3.127 ? . 1_565
H(38B) H(47C) 3.320 ? . 1_565
H(38B) H(38A) 1.600 ? . .
H(38B) H(38C) 1.600 ? . .
H(38C) C(9) 3.587 ? . 2_667
H(38C) C(33) 3.302 ? . .
H(38C) C(34) 2.062 ? . .
H(38C) C(35) 2.578 ? . .
H(38C) C(38) 0.980 ? . .
H(38C) C(58) 3.472 ? . 2_667
H(38C) C(59) 3.388 ? . 2_667
H(38C) C(60) 3.472 ? . 2_667
H(38C) H(9) 3.526 ? . 2_667
H(38C) H(33) 3.578 ? . .
H(38C) H(35) 2.366 ? . .
H(38C) H(44) 3.461 ? . 1_565
H(38C) H(51) 3.407 ? . 2_666
H(38C) H(14C) 3.259 ? . 2_667
H(38C) H(38A) 1.600 ? . .
H(38C) H(38B) 1.600 ? . .
H(49A) C(27) 3.563 ? . 1_545
H(49A) C(31) 3.107 ? . 1_545
H(49A) C(32) 3.010 ? . 1_545
H(49A) C(33) 3.130 ? . 1_545
H(49A) C(34) 3.318 ? . 1_545
H(49A) C(35) 3.393 ? . 1_545
H(49A) C(36) 3.296 ? . 1_545
H(49A) C(49) 0.980 ? . .
H(49A) C(50) 2.042 ? . .
H(49A) C(51) 2.978 ? . .
H(49A) C(51) 3.276 ? . 2_656
H(49A) C(52) 3.350 ? . 2_656
H(49A) C(55) 2.898 ? . .
H(49A) H(27) 2.794 ? . 1_545
H(49A) H(51) 3.091 ? . .
H(49A) H(51) 2.744 ? . 2_656
H(49A) H(52) 2.886 ? . 2_656
H(49A) H(55) 2.948 ? . .
H(49A) H(37B) 3.400 ? . 1_545
H(49A) H(48A) 3.264 ? . 2_656
H(49A) H(48C) 3.579 ? . 2_656
H(49A) H(49B) 1.600 ? . .
H(49A) H(49C) 1.600 ? . .
H(49B) C(22) 3.146 ? . 2_656
H(49B) C(49) 0.980 ? . .
H(49B) C(50) 2.042 ? . .
H(49B) C(51) 3.219 ? . .
H(49B) C(55) 2.628 ? . .
H(49B) H(27) 3.036 ? . 1_545
H(49B) H(51) 3.473 ? . .
H(49B) H(55) 2.482 ? . .
H(49B) H(58) 2.854 ? . 1_554
H(49B) H(22A) 2.662 ? . 2_656
H(49B) H(22B) 3.454 ? . 2_656
H(49B) H(22C) 2.868 ? . 2_656
H(49B) H(37B) 3.058 ? . 1_545
H(49B) H(48C) 3.510 ? . 2_656
H(49B) H(23C) 3.019 ? . 1_645
H(49B) H(49A) 1.600 ? . .
H(49B) H(49C) 1.600 ? . .
H(49C) C(48) 3.309 ? . 2_656
H(49C) C(49) 0.980 ? . .
H(49C) C(50) 2.042 ? . .
H(49C) C(51) 2.578 ? . .
H(49C) C(51) 3.498 ? . 2_656
H(49C) C(52) 3.558 ? . 2_656
H(49C) C(55) 3.268 ? . .
H(49C) H(27) 3.501 ? . 1_545
H(49C) H(51) 2.392 ? . .
H(49C) H(51) 3.262 ? . 2_656
H(49C) H(52) 3.362 ? . 2_656
H(49C) H(55) 3.543 ? . .
H(49C) H(58) 3.046 ? . 1_554
H(49C) H(22C) 3.550 ? . 2_656
H(49C) H(48A) 3.089 ? . 2_656
H(49C) H(48C) 2.656 ? . 2_656
H(49C) H(38A) 3.126 ? . 2_666
H(49C) H(49A) 1.600 ? . .
H(49C) H(49B) 1.600 ? . .
H(56A) C(50) 3.251 ? . 1_556
H(56A) C(51) 2.941 ? . 1_556
H(56A) C(52) 2.789 ? . 1_556
H(56A) C(53) 2.952 ? . 1_556
H(56A) C(54) 3.230 ? . 1_556
H(56A) C(55) 3.373 ? . 1_556
H(56A) C(56) 0.980 ? . .
H(56A) C(57) 2.033 ? . .
H(56A) C(58) 2.672 ? . .
H(56A) C(62) 3.191 ? . .
H(56A) H(35) 3.087 ? . 2_667
H(56A) H(51) 3.384 ? . 1_556
H(56A) H(52) 3.173 ? . 1_556
H(56A) H(53) 3.411 ? . 1_556
H(56A) H(54) 3.575 ? . 2_757
H(56A) H(58) 2.551 ? . .
H(56A) H(62) 3.429 ? . .
H(56A) H(23B) 3.501 ? . 1_646
H(56A) H(39C) 3.135 ? . 2_667
H(56A) H(56B) 1.600 ? . .
H(56A) H(56C) 1.600 ? . .
H(56B) C(56) 0.980 ? . .
H(56B) C(57) 2.033 ? . .
H(56B) C(58) 3.272 ? . .
H(56B) C(62) 2.555 ? . .
H(56B) H(20) 2.741 ? . 2_667
H(56B) H(35) 3.266 ? . 2_667
H(56B) H(54) 2.862 ? . 2_757
H(56B) H(58) 3.552 ? . .
H(56B) H(62) 2.364 ? . .
H(56B) H(24C) 2.999 ? . 2_667
H(56B) H(47B) 3.419 ? . 2_757
H(56B) H(47C) 3.497 ? . 2_757
H(56B) H(39C) 2.823 ? . 2_667
H(56B) H(56A) 1.600 ? . .
H(56B) H(56C) 1.600 ? . .
H(56C) C(23) 3.587 ? . 1_646
H(56C) C(42) 3.429 ? . 2_757
H(56C) C(43) 3.565 ? . 2_757
H(56C) C(53) 3.484 ? . 2_757
H(56C) C(54) 3.271 ? . 2_757
H(56C) C(56) 0.980 ? . .
H(56C) C(57) 2.033 ? . .
H(56C) C(58) 2.802 ? . .
H(56C) C(62) 3.041 ? . .
H(56C) H(42) 3.314 ? . 2_757
H(56C) H(53) 2.996 ? . 2_757
H(56C) H(54) 2.539 ? . 2_757
H(56C) H(58) 2.812 ? . .
H(56C) H(62) 3.215 ? . .
H(56C) H(47B) 3.416 ? . 2_757
H(56C) H(47C) 3.384 ? . 2_757
H(56C) H(23B) 3.008 ? . 1_646
H(56C) H(23C) 3.586 ? . 1_646
H(56C) H(56A) 1.600 ? . .
H(56C) H(56B) 1.600 ? . .

loop_
_geom_torsion_atom_site_label_1
_geom_torsion_atom_site_label_2
_geom_torsion_atom_site_label_3
_geom_torsion_atom_site_label_4
_geom_torsion
_geom_torsion_publ_flag
_geom_torsion_site_symmetry_1
_geom_torsion_site_symmetry_2
_geom_torsion_site_symmetry_3
_geom_torsion_site_symmetry_4
S(1) Ni(1) S(2) C(25) -41.83(8) ? . . . .
S(2) Ni(1) S(1) C(1) -172.56(9) ? . . . .
S(1) Ni(1) C(7) C(2) -0.47(19) ? . . . .
S(1) Ni(1) C(7) C(8) 119.15(16) ? . . . .
S(1) Ni(1) C(7) C(12) -114.36(12) ? . . . .
C(7) Ni(1) S(1) C(1) 1.80(12) ? . . . .
S(1) Ni(1) C(8) C(7) -65.10(17) ? . . . .
S(1) Ni(1) C(8) C(9) 160.21(15) ? . . . .
S(1) Ni(1) C(8) C(13) 42.1(2) ? . . . .
C(8) Ni(1) S(1) C(1) 35.95(12) ? . . . .
S(1) Ni(1) C(9) C(8) -29.3(2) ? . . . .
S(1) Ni(1) C(9) C(10) -165.16(12) ? . . . .
C(9) Ni(1) S(1) C(1) 53.13(14) ? . . . .
S(1) Ni(1) C(10) C(9) 66.8(4) ? . . . .
S(1) Ni(1) C(10) C(11) -61.9(5) ? . . . .
S(1) Ni(1) C(10) C(14) -176.1(3) ? . . . .
C(10) Ni(1) S(1) C(1) -2.1(4) ? . . . .
S(1) Ni(1) C(11) C(10) 166.07(15) ? . . . .
S(1) Ni(1) C(11) C(12) 30.8(2) ? . . . .
C(11) Ni(1) S(1) C(1) -53.26(16) ? . . . .
S(1) Ni(1) C(12) C(7) 69.43(12) ? . . . .
S(1) Ni(1) C(12) C(11) -159.09(15) ? . . . .
S(1) Ni(1) C(12) C(15) -42.5(3) ? . . . .
C(12) Ni(1) S(1) C(1) -34.73(13) ? . . . .
S(2) Ni(1) C(8) C(7) 170.14(13) ? . . . .
S(2) Ni(1) C(8) C(9) 35.4(2) ? . . . .
S(2) Ni(1) C(8) C(13) -82.7(2) ? . . . .
C(8) Ni(1) S(2) C(25) 85.60(16) ? . . . .
S(2) Ni(1) C(9) C(8) -158.62(14) ? . . . .
S(2) Ni(1) C(9) C(10) 65.55(15) ? . . . .
C(9) Ni(1) S(2) C(25) 107.04(11) ? . . . .
S(2) Ni(1) C(10) C(9) -122.74(14) ? . . . .
S(2) Ni(1) C(10) C(11) 108.57(18) ? . . . .
S(2) Ni(1) C(10) C(14) -5.6(2) ? . . . .
C(10) Ni(1) S(2) C(25) 139.95(11) ? . . . .
S(2) Ni(1) C(11) C(10) -77.97(19) ? . . . .
S(2) Ni(1) C(11) C(12) 146.72(15) ? . . . .
C(11) Ni(1) S(2) C(25) 175.97(10) ? . . . .
S(2) Ni(1) C(12) C(7) -178.94(10) ? . . . .
S(2) Ni(1) C(12) C(11) -47.46(18) ? . . . .
S(2) Ni(1) C(12) C(15) 69.2(3) ? . . . .
C(12) Ni(1) S(2) C(25) -156.60(11) ? . . . .
C(7) Ni(1) C(8) C(9) -134.7(2) ? . . . .
C(7) Ni(1) C(8) C(13) 107.2(3) ? . . . .
C(8) Ni(1) C(7) C(2) -119.6(2) ? . . . .
C(8) Ni(1) C(7) C(12) 126.5(2) ? . . . .
C(7) Ni(1) C(9) C(8) 28.49(16) ? . . . .
C(7) Ni(1) C(9) C(10) -107.33(17) ? . . . .
C(9) Ni(1) C(7) C(2) -146.2(2) ? . . . .
C(9) Ni(1) C(7) C(8) -26.57(17) ? . . . .
C(9) Ni(1) C(7) C(12) 99.91(15) ? . . . .
C(7) Ni(1) C(10) C(9) 62.85(16) ? . . . .
C(7) Ni(1) C(10) C(11) -65.84(19) ? . . . .
C(7) Ni(1) C(10) C(14) 180.0(2) ? . . . .
C(10) Ni(1) C(7) C(2) 178.8(2) ? . . . .
C(10) Ni(1) C(7) C(8) -61.59(17) ? . . . .
C(10) Ni(1) C(7) C(12) 64.90(14) ? . . . .
C(7) Ni(1) C(11) C(10) 104.6(2) ? . . . .
C(7) Ni(1) C(11) C(12) -30.70(16) ? . . . .
C(11) Ni(1) C(7) C(2) 142.9(2) ? . . . .
C(11) Ni(1) C(7) C(8) -97.47(17) ? . . . .
C(11) Ni(1) C(7) C(12) 29.02(13) ? . . . .
C(7) Ni(1) C(12) C(11) 131.5(2) ? . . . .
C(7) Ni(1) C(12) C(15) -111.9(3) ? . . . .
C(12) Ni(1) C(7) C(2) 113.9(2) ? . . . .
C(12) Ni(1) C(7) C(8) -126.5(2) ? . . . .
C(8) Ni(1) C(9) C(10) -135.8(2) ? . . . .
C(9) Ni(1) C(8) C(7) 134.7(2) ? . . . .
C(9) Ni(1) C(8) C(13) -118.1(3) ? . . . .
C(8) Ni(1) C(10) C(9) 26.28(14) ? . . . .
C(8) Ni(1) C(10) C(11) -102.4(2) ? . . . .
C(8) Ni(1) C(10) C(14) 143.4(3) ? . . . .
C(10) Ni(1) C(8) C(7) 107.71(18) ? . . . .
C(10) Ni(1) C(8) C(9) -26.98(16) ? . . . .
C(10) Ni(1) C(8) C(13) -145.1(2) ? . . . .
C(8) Ni(1) C(11) C(10) 65.76(19) ? . . . .
C(8) Ni(1) C(11) C(12) -69.54(17) ? . . . .
C(11) Ni(1) C(8) C(7) 70.98(17) ? . . . .
C(11) Ni(1) C(8) C(9) -63.72(17) ? . . . .
C(11) Ni(1) C(8) C(13) 178.2(2) ? . . . .
C(8) Ni(1) C(12) C(7) -32.41(13) ? . . . .
C(8) Ni(1) C(12) C(11) 99.07(17) ? . . . .
C(8) Ni(1) C(12) C(15) -144.3(3) ? . . . .
C(12) Ni(1) C(8) C(7) 33.41(16) ? . . . .
C(12) Ni(1) C(8) C(9) -101.28(18) ? . . . .
C(12) Ni(1) C(8) C(13) 140.6(2) ? . . . .
C(9) Ni(1) C(10) C(11) -128.7(2) ? . . . .
C(9) Ni(1) C(10) C(14) 117.1(3) ? . . . .
C(10) Ni(1) C(9) C(8) 135.8(2) ? . . . .
C(9) Ni(1) C(11) C(10) 30.77(18) ? . . . .
C(9) Ni(1) C(11) C(12) -104.53(19) ? . . . .
C(11) Ni(1) C(9) C(8) 104.79(18) ? . . . .
C(11) Ni(1) C(9) C(10) -31.03(15) ? . . . .
C(9) Ni(1) C(12) C(7) -67.88(14) ? . . . .
C(9) Ni(1) C(12) C(11) 63.60(17) ? . . . .
C(9) Ni(1) C(12) C(15) -179.8(3) ? . . . .
C(12) Ni(1) C(9) C(8) 68.18(17) ? . . . .
C(12) Ni(1) C(9) C(10) -67.64(16) ? . . . .
C(10) Ni(1) C(11) C(12) -135.3(2) ? . . . .
C(11) Ni(1) C(10) C(9) 128.7(2) ? . . . .
C(11) Ni(1) C(10) C(14) -114.2(3) ? . . . .
C(10) Ni(1) C(12) C(7) -104.37(15) ? . . . .
C(10) Ni(1) C(12) C(11) 27.11(17) ? . . . .
C(10) Ni(1) C(12) C(15) 143.7(3) ? . . . .
C(12) Ni(1) C(10) C(9) 101.34(18) ? . . . .
C(12) Ni(1) C(10) C(11) -27.35(19) ? . . . .
C(12) Ni(1) C(10) C(14) -141.6(3) ? . . . .
C(11) Ni(1) C(12) C(7) -131.5(2) ? . . . .
C(11) Ni(1) C(12) C(15) 116.6(3) ? . . . .
C(12) Ni(1) C(11) C(10) 135.3(2) ? . . . .
Ni(1) S(1) C(1) C(2) -3.4(2) ? . . . .
Ni(1) S(1) C(1) C(6) 174.5(2) ? . . . .
Ni(1) S(2) C(25) C(26) 125.2(2) ? . . . .
Ni(1) S(2) C(25) C(30) -59.3(2) ? . . . .
S(1) C(1) C(2) C(3) -179.0(2) ? . . . .
S(1) C(1) C(2) C(7) 3.5(3) ? . . . .
S(1) C(1) C(6) C(5) 178.8(2) ? . . . .
S(1) C(1) C(6) C(16) -2.9(3) ? . . . .
C(2) C(1) C(6) C(5) -3.3(4) ? . . . .
C(2) C(1) C(6) C(16) 175.0(2) ? . . . .
C(6) C(1) C(2) C(3) 3.0(4) ? . . . .
C(6) C(1) C(2) C(7) -174.5(2) ? . . . .
C(1) C(2) C(3) C(4) -0.8(4) ? . . . .
C(1) C(2) C(7) Ni(1) -1.6(3) ? . . . .
C(1) C(2) C(7) C(8) -92.7(3) ? . . . .
C(1) C(2) C(7) C(12) 83.1(3) ? . . . .
C(3) C(2) C(7) Ni(1) -179.0(2) ? . . . .
C(3) C(2) C(7) C(8) 89.9(3) ? . . . .
C(3) C(2) C(7) C(12) -94.4(3) ? . . . .
C(7) C(2) C(3) C(4) 176.5(2) ? . . . .
C(2) C(3) C(4) C(5) -1.1(4) ? . . . .
C(3) C(4) C(5) C(6) 0.9(4) ? . . . .
C(4) C(5) C(6) C(1) 1.3(4) ? . . . .
C(4) C(5) C(6) C(16) -176.9(2) ? . . . .
C(1) C(6) C(16) C(17) 100.9(3) ? . . . .
C(1) C(6) C(16) C(21) -79.7(3) ? . . . .
C(5) C(6) C(16) C(17) -80.9(3) ? . . . .
C(5) C(6) C(16) C(21) 98.5(3) ? . . . .
Ni(1) C(7) C(8) C(9) 51.4(2) ? . . . .
Ni(1) C(7) C(8) C(13) -124.9(2) ? . . . .
Ni(1) C(7) C(12) C(11) -54.8(2) ? . . . .
Ni(1) C(7) C(12) C(15) 121.2(2) ? . . . .
C(2) C(7) C(8) Ni(1) 112.4(2) ? . . . .
C(2) C(7) C(8) C(9) 163.8(2) ? . . . .
C(2) C(7) C(8) C(13) -12.5(3) ? . . . .
C(2) C(7) C(12) Ni(1) -110.6(2) ? . . . .
C(2) C(7) C(12) C(11) -165.4(2) ? . . . .
C(2) C(7) C(12) C(15) 10.6(3) ? . . . .
C(8) C(7) C(12) Ni(1) 65.2(2) ? . . . .
C(8) C(7) C(12) C(11) 10.4(3) ? . . . .
C(8) C(7) C(12) C(15) -173.6(2) ? . . . .
C(12) C(7) C(8) Ni(1) -63.2(2) ? . . . .
C(12) C(7) C(8) C(9) -11.8(3) ? . . . .
C(12) C(7) C(8) C(13) 171.8(2) ? . . . .
Ni(1) C(8) C(9) C(10) 49.7(2) ? . . . .
C(7) C(8) C(9) Ni(1) -46.96(19) ? . . . .
C(7) C(8) C(9) C(10) 2.7(3) ? . . . .
C(13) C(8) C(9) Ni(1) 129.3(2) ? . . . .
C(13) C(8) C(9) C(10) 179.0(2) ? . . . .
Ni(1) C(9) C(10) C(11) 57.8(2) ? . . . .
Ni(1) C(9) C(10) C(14) -125.3(2) ? . . . .
C(8) C(9) C(10) Ni(1) -50.2(2) ? . . . .
C(8) C(9) C(10) C(11) 7.6(3) ? . . . .
C(8) C(9) C(10) C(14) -175.5(2) ? . . . .
Ni(1) C(10) C(11) C(12) 50.0(2) ? . . . .
C(9) C(10) C(11) Ni(1) -59.0(2) ? . . . .
C(9) C(10) C(11) C(12) -9.0(3) ? . . . .
C(14) C(10) C(11) Ni(1) 124.0(2) ? . . . .
C(14) C(10) C(11) C(12) 174.0(2) ? . . . .
Ni(1) C(11) C(12) C(7) 51.29(19) ? . . . .
Ni(1) C(11) C(12) C(15) -124.7(2) ? . . . .
C(10) C(11) C(12) Ni(1) -51.2(2) ? . . . .
C(10) C(11) C(12) C(7) 0.1(2) ? . . . .
C(10) C(11) C(12) C(15) -175.9(2) ? . . . .
C(6) C(16) C(17) C(18) 178.8(2) ? . . . .
C(6) C(16) C(17) C(22) -3.3(4) ? . . . .
C(6) C(16) C(21) C(20) -179.6(2) ? . . . .
C(6) C(16) C(21) C(24) 0.4(3) ? . . . .
C(17) C(16) C(21) C(20) -0.1(3) ? . . . .
C(17) C(16) C(21) C(24) 179.9(2) ? . . . .
C(21) C(16) C(17) C(18) -0.6(3) ? . . . .
C(21) C(16) C(17) C(22) 177.3(2) ? . . . .
C(16) C(17) C(18) C(19) 1.3(4) ? . . . .
C(22) C(17) C(18) C(19) -176.6(2) ? . . . .
C(17) C(18) C(19) C(20) -1.1(4) ? . . . .
C(17) C(18) C(19) C(23) 177.9(2) ? . . . .
C(18) C(19) C(20) C(21) 0.3(4) ? . . . .
C(23) C(19) C(20) C(21) -178.7(2) ? . . . .
C(19) C(20) C(21) C(16) 0.3(4) ? . . . .
C(19) C(20) C(21) C(24) -179.7(2) ? . . . .
S(2) C(25) C(26) C(27) 178.7(2) ? . . . .
S(2) C(25) C(26) C(31) 3.7(3) ? . . . .
S(2) C(25) C(30) C(29) -179.9(2) ? . . . .
S(2) C(25) C(30) C(40) -3.5(3) ? . . . .
C(26) C(25) C(30) C(29) -4.5(3) ? . . . .
C(26) C(25) C(30) C(40) 171.9(2) ? . . . .
C(30) C(25) C(26) C(27) 3.1(3) ? . . . .
C(30) C(25) C(26) C(31) -171.9(2) ? . . . .
C(25) C(26) C(27) C(28) 0.7(4) ? . . . .
C(25) C(26) C(31) C(32) 85.0(3) ? . . . .
C(25) C(26) C(31) C(36) -100.0(3) ? . . . .
C(27) C(26) C(31) C(32) -90.0(3) ? . . . .
C(27) C(26) C(31) C(36) 85.0(3) ? . . . .
C(31) C(26) C(27) C(28) 175.9(2) ? . . . .
C(26) C(27) C(28) C(29) -3.2(4) ? . . . .
C(27) C(28) C(29) C(30) 1.7(4) ? . . . .
C(28) C(29) C(30) C(25) 2.1(4) ? . . . .
C(28) C(29) C(30) C(40) -174.5(2) ? . . . .
C(25) C(30) C(40) C(41) -70.1(3) ? . . . .
C(25) C(30) C(40) C(45) 116.5(3) ? . . . .
C(29) C(30) C(40) C(41) 106.3(3) ? . . . .
C(29) C(30) C(40) C(45) -67.0(3) ? . . . .
C(26) C(31) C(32) C(33) 176.3(2) ? . . . .
C(26) C(31) C(32) C(37) -2.1(3) ? . . . .
C(26) C(31) C(36) C(35) -175.8(2) ? . . . .
C(26) C(31) C(36) C(39) 4.6(3) ? . . . .
C(32) C(31) C(36) C(35) -0.9(3) ? . . . .
C(32) C(31) C(36) C(39) 179.5(2) ? . . . .
C(36) C(31) C(32) C(33) 1.3(3) ? . . . .
C(36) C(31) C(32) C(37) -177.1(2) ? . . . .
C(31) C(32) C(33) C(34) -1.8(4) ? . . . .
C(37) C(32) C(33) C(34) 176.6(2) ? . . . .
C(32) C(33) C(34) C(35) 1.7(4) ? . . . .
C(32) C(33) C(34) C(38) -177.5(2) ? . . . .
C(33) C(34) C(35) C(36) -1.3(4) ? . . . .
C(38) C(34) C(35) C(36) 177.9(2) ? . . . .
C(34) C(35) C(36) C(31) 0.9(4) ? . . . .
C(34) C(35) C(36) C(39) -179.5(2) ? . . . .
C(30) C(40) C(41) C(42) -173.5(2) ? . . . .
C(30) C(40) C(41) C(46) 4.7(3) ? . . . .
C(30) C(40) C(45) C(44) 173.0(2) ? . . . .
C(30) C(40) C(45) C(48) -4.4(3) ? . . . .
C(41) C(40) C(45) C(44) -0.4(3) ? . . . .
C(41) C(40) C(45) C(48) -177.8(2) ? . . . .
C(45) C(40) C(41) C(42) -0.1(2) ? . . . .
C(45) C(40) C(41) C(46) 178.1(2) ? . . . .
C(46) C(41) C(42) C(43) -178.2(2) ? . . . .
C(41) C(42) C(43) C(44) 0.5(4) ? . . . .
C(41) C(42) C(43) C(47) 178.3(2) ? . . . .
C(42) C(43) C(44) C(45) -0.9(4) ? . . . .
C(47) C(43) C(44) C(45) -178.8(2) ? . . . .
C(43) C(44) C(45) C(40) 0.9(4) ? . . . .
C(43) C(44) C(45) C(48) 178.4(2) ? . . . .
C(49) C(50) C(51) C(52) 179.1(3) ? . . . .
C(49) C(50) C(55) C(54) -180.0(2) ? . . . .
C(51) C(50) C(55) C(54) -0.3(4) ? . . . .
C(55) C(50) C(51) C(52) -0.6(5) ? . . . .
C(50) C(51) C(52) C(53) 0.9(5) ? . . . .
C(51) C(52) C(53) C(54) -0.3(5) ? . . . .
C(52) C(53) C(54) C(55) -0.6(5) ? . . . .
C(53) C(54) C(55) C(50) 0.9(5) ? . . . .
C(56) C(57) C(58) C(59) -175.7(3) ? . . . .
C(56) C(57) C(62) C(61) 176.2(3) ? . . . .
C(58) C(57) C(62) C(61) -0.6(4) ? . . . .
C(62) C(57) C(58) C(59) 1.0(5) ? . . . .
C(57) C(58) C(59) C(60) -0.2(4) ? . . . .
C(58) C(59) C(60) C(61) -1.0(6) ? . . . .
C(59) C(60) C(61) C(62) 1.5(6) ? . . . .
C(60) C(61) C(62) C(57) -0.6(5) ? . . . .
